data_7014472
loop_
_publ_author_name
'Wu, Qiong'
'Chen, Wei-Lin'
'Liu, Ding'
'Liang, Chang'
'Li, Yang-Guang'
'Lin, Shi-Wei'
'Wang, Enbo'

_publ_section_title
;
 New class of organic-inorganic hybrid aggregates based on
 polyoxometalates and metal-Schiff-base.
;
_journal_issue 1
_journal_name_full 'Dalton transactions (Cambridge, England : 2003)'
_journal_page_first 56
_journal_page_last 61
_journal_paper_doi 10.1039/c0dt00884b
_journal_volume 40
_journal_year 2011
_chemical_absolute_configuration rmad
_chemical_formula_moiety {Mn(salen)2(H2O)2[CrMo6(OH)6O18]}[arg]16H2O
_chemical_formula_sum 'C38 H73 Al Mn2 Mo6 N8 O46'
_chemical_formula_weight 1997.41
_chemical_name_systematic
;
?
;
_space_group_IT_number 1
_symmetry_cell_setting triclinic
_symmetry_space_group_name_Hall 'P 1'
_symmetry_space_group_name_H-M 'P 1'
_atom_sites_solution_hydrogens geom
_atom_sites_solution_primary direct
_atom_sites_solution_secondary difmap
_audit_creation_method SHELXL-97
_cell_angle_alpha 101.81(3)
_cell_angle_beta 96.14(3)
_cell_angle_gamma 93.73(3)
_cell_formula_units_Z 2
_cell_length_a 12.990(3)
_cell_length_b 13.619(3)
_cell_length_c 19.278(4)
_cell_measurement_temperature 250(2)
_cell_volume 3305.9(13)
_computing_cell_refinement auto
_computing_data_collection auto
_computing_data_reduction auto
_computing_structure_refinement 'SHELXL-97 (Sheldrick, 1997)'
_computing_structure_solution 'SHELXS-97 (Sheldrick, 1990)'
_diffrn_ambient_temperature 250(2)
_diffrn_detector_area_resol_mean 0.01
_diffrn_measured_fraction_theta_full 0.980
_diffrn_measured_fraction_theta_max 0.980
_diffrn_measurement_device_type 'Rigaku R-AXIS RAPID IP'
_diffrn_measurement_method Oscillation
_diffrn_radiation_monochromator graphite
_diffrn_radiation_source 'fine-focus sealed tube'
_diffrn_radiation_type MoK\a
_diffrn_radiation_wavelength 0.71073
_diffrn_reflns_av_R_equivalents 0.0500
_diffrn_reflns_av_sigmaI/netI 0.0779
_diffrn_reflns_limit_h_max 16
_diffrn_reflns_limit_h_min -15
_diffrn_reflns_limit_k_max 17
_diffrn_reflns_limit_k_min -17
_diffrn_reflns_limit_l_max 21
_diffrn_reflns_limit_l_min -24
_diffrn_reflns_number 28932
_diffrn_reflns_theta_full 26.37
_diffrn_reflns_theta_max 26.37
_diffrn_reflns_theta_min 3.03
_diffrn_standards_decay_% none
_diffrn_standards_interval_count 0
_diffrn_standards_interval_time 0
_diffrn_standards_number 0
_exptl_absorpt_coefficient_mu 1.587
_exptl_absorpt_correction_T_max 0.7215
_exptl_absorpt_correction_T_min 0.6830
_exptl_absorpt_correction_type multi-scan
_exptl_absorpt_process_details 'ABSCOR by T.Higashi 8 March, 1995'
_exptl_crystal_colour brown
_exptl_crystal_density_diffrn 2.007
_exptl_crystal_density_method 'not measured'
_exptl_crystal_description block
_exptl_crystal_F_000 1974
_exptl_crystal_size_max 0.26
_exptl_crystal_size_mid 0.24
_exptl_crystal_size_min 0.22
_refine_diff_density_max 1.577
_refine_diff_density_min -0.669
_refine_diff_density_rms 0.150
_refine_ls_abs_structure_details 'Flack H D (1983), Acta Cryst. A39, 876-881'
_refine_ls_abs_structure_Flack -0.01(3)
_refine_ls_extinction_method none
_refine_ls_goodness_of_fit_ref 1.095
_refine_ls_hydrogen_treatment constr
_refine_ls_matrix_type full
_refine_ls_number_parameters 1647
_refine_ls_number_reflns 22119
_refine_ls_number_restraints 33
_refine_ls_restrained_S_all 1.096
_refine_ls_R_factor_all 0.0706
_refine_ls_R_factor_gt 0.0514
_refine_ls_shift/su_max 0.020
_refine_ls_shift/su_mean 0.001
_refine_ls_structure_factor_coef Fsqd
_refine_ls_weighting_details 'calc w=1/[\s^2^(Fo^2^)+(0.0637P)^2^+6.3530P] where P=(Fo^2^+2Fc^2^)/3'
_refine_ls_weighting_scheme calc
_refine_ls_wR_factor_gt 0.1255
_refine_ls_wR_factor_ref 0.1450
_reflns_number_gt 17445
_reflns_number_total 22119
_reflns_threshold_expression >2sigma(I)
_cod_data_source_file C0DT00884B.TXT
_cod_data_source_block w1
_cod_depositor_comments
;
The following automatic conversions were performed:
'_symmetry_cell_setting' value 'Triclinic' changed to 'triclinic'
according to '/home/saulius/struct/CIF-dictionaries/cif_core.dic'
dictionary named 'cif_core.dic' version 2.4.1 from 2010-06-29.

Automatic conversion script
Id: cif_fix_enum 1555 2011-01-17 13:19:09Z saulius 
;
_cod_original_cell_volume 3305.7(11)
_cod_original_sg_symbol_H-M p1
_cod_database_code 7014472

loop_
_symmetry_equiv_pos_as_xyz
'x, y, z'

loop_
_atom_site_label
_atom_site_type_symbol
_atom_site_fract_x
_atom_site_fract_y
_atom_site_fract_z
_atom_site_U_iso_or_equiv
_atom_site_adp_type
_atom_site_occupancy
_atom_site_symmetry_multiplicity
_atom_site_calc_flag
_atom_site_refinement_flags
_atom_site_disorder_assembly
_atom_site_disorder_group
Mo1 Mo 0.05723(8) 0.10452(8) 0.72734(6) 0.0277(2) Uani 1 1 d . . .
Mo2 Mo -0.06034(8) 0.23838(8) 0.62075(5) 0.0298(2) Uani 1 1 d . . .
Mo3 Mo 0.02577(8) 0.47376(8) 0.62662(5) 0.0300(2) Uani 1 1 d . . .
Mo4 Mo 0.23779(8) 0.57564(8) 0.73859(5) 0.0278(2) Uani 1 1 d . . .
Mo5 Mo 0.34746(7) 0.44482(8) 0.84912(5) 0.0270(2) Uani 1 1 d . . .
Mo6 Mo 0.26714(8) 0.20636(8) 0.83839(5) 0.0286(2) Uani 1 1 d . . .
Mo7 Mo 0.22286(8) 0.11108(8) 0.24987(6) 0.0313(2) Uani 1 1 d . . .
Mo8 Mo -0.02105(7) 0.14217(7) 0.19218(5) 0.0259(2) Uani 1 1 d . . .
Mo9 Mo -0.08153(7) 0.36510(8) 0.16373(6) 0.0293(2) Uani 1 1 d . . .
Mo10 Mo 0.09792(8) 0.55754(8) 0.19731(6) 0.0284(2) Uani 1 1 d . . .
Mo11 Mo 0.34141(7) 0.52526(7) 0.25324(5) 0.0249(2) Uani 1 1 d . . .
Mo12 Mo 0.40436(7) 0.30275(8) 0.27816(6) 0.0291(2) Uani 1 1 d . . .
Mn1 Mn -0.17063(14) -0.07010(15) 0.77273(9) 0.0269(4) Uani 1 1 d . . .
Mn2 Mn 0.47254(15) 0.74323(15) 0.68565(9) 0.0299(4) Uani 1 1 d . . .
Mn3 Mn 0.49367(15) 0.72066(16) 0.17643(10) 0.0315(4) Uani 1 1 d . . .
Mn4 Mn -0.17060(15) -0.05444(16) 0.27347(10) 0.0316(4) Uani 1 1 d . . .
Al1 Al 0.1459(3) 0.3409(3) 0.7338(2) 0.0218(6) Uani 1 1 d . . .
Al2 Al 0.1604(3) 0.3337(3) 0.2223(2) 0.0196(5) Uani 1 1 d . . .
O1 O -0.2511(7) -0.2047(7) 0.8030(5) 0.038(2) Uani 1 1 d . . .
O2 O 0.3573(7) 0.6124(7) 0.7179(5) 0.037(2) Uani 1 1 d . . .
O3 O 0.5598(8) 0.8760(9) 0.6549(6) 0.047(3) Uani 1 1 d . . .
O4 O 0.3888(8) 0.5862(7) 0.1923(5) 0.043(2) Uani 1 1 d . . .
O5 O 0.5730(7) 0.8567(7) 0.1497(5) 0.038(2) Uani 1 1 d . . .
O6 O -0.0692(7) 0.0786(8) 0.2535(5) 0.041(2) Uani 1 1 d . . .
O7 O -0.2497(8) -0.1901(8) 0.3039(5) 0.042(2) Uani 1 1 d . . .
O8 O 0.0918(6) 0.4695(6) 0.7429(4) 0.0253(17) Uani 1 1 d . . .
H8 H 0.0479 0.4901 0.7814 0.030 Uiso 1 1 calc R . .
O9 O 0.1022(6) 0.3237(7) 0.6331(5) 0.0296(19) Uani 1 1 d . . .
H9 H 0.1513 0.2993 0.5989 0.036 Uiso 1 1 calc R . .
O10 O 0.0163(6) 0.2712(7) 0.7384(4) 0.0256(18) Uani 1 1 d . . .
H10 H -0.0256 0.2994 0.7765 0.031 Uiso 1 1 calc R . .
O11 O 0.1989(6) 0.2124(7) 0.7248(4) 0.0257(17) Uani 1 1 d . . .
H11 H 0.2428 0.1926 0.6862 0.031 Uiso 1 1 calc R . .
O12 O 0.1902(6) 0.3552(6) 0.8325(4) 0.0246(17) Uani 1 1 d . . .
H12 H 0.1400 0.3770 0.8665 0.030 Uiso 1 1 calc R . .
O13 O 0.2758(6) 0.4119(6) 0.7313(4) 0.0252(17) Uani 1 1 d . . .
H13 H 0.3194 0.3829 0.6946 0.030 Uiso 1 1 calc R . .
O14 O -0.0620(6) 0.0655(6) 0.7488(5) 0.0294(18) Uani 1 1 d . . .
O15 O 0.1211(7) -0.0006(7) 0.7048(5) 0.037(2) Uani 1 1 d . . .
O16 O 0.1209(7) 0.1542(7) 0.8253(4) 0.034(2) Uani 1 1 d . . .
O17 O 0.3258(9) 0.1019(8) 0.8071(6) 0.048(3) Uani 1 1 d . . .
O18 O 0.2896(7) 0.2210(8) 0.9282(5) 0.042(2) Uani 1 1 d . . .
O19 O 0.3720(6) 0.3035(8) 0.8248(5) 0.035(2) Uani 1 1 d . . .
O20 O 0.3531(7) 0.4627(7) 0.9385(5) 0.039(2) Uani 1 1 d . . .
O21 O 0.4661(6) 0.4912(7) 0.8329(5) 0.035(2) Uani 1 1 d . . .
O22 O 0.2689(6) 0.5557(7) 0.8339(4) 0.0306(19) Uani 1 1 d . . .
O23 O 0.1762(8) 0.6817(8) 0.7589(5) 0.041(2) Uani 1 1 d . . .
O24 O 0.1710(6) 0.5253(7) 0.6420(5) 0.032(2) Uani 1 1 d . . .
O25 O -0.0306(8) 0.5802(8) 0.6554(5) 0.041(2) Uani 1 1 d . . .
O26 O 0.0107(9) 0.4550(10) 0.5358(6) 0.058(3) Uani 1 1 d . . .
O27 O -0.0796(6) 0.3758(7) 0.6440(5) 0.036(2) Uani 1 1 d . . .
O28 O -0.0739(8) 0.2178(8) 0.5299(5) 0.045(2) Uani 1 1 d . . .
O29 O -0.1751(7) 0.1948(8) 0.6439(5) 0.039(2) Uani 1 1 d . . .
O30 O 0.0223(6) 0.1265(6) 0.6340(4) 0.0272(17) Uani 1 1 d . . .
O31 O 0.0536(6) 0.2695(6) 0.1489(4) 0.0246(17) Uani 1 1 d . . .
H31 H 0.0733 0.2516 0.1000 0.030 Uiso 1 1 calc R . .
O32 O 0.1139(6) 0.2356(6) 0.2720(4) 0.0243(17) Uani 1 1 d . . .
H32 H 0.1006 0.2594 0.3220 0.029 Uiso 1 1 calc R . .
O33 O 0.2613(6) 0.2439(6) 0.1937(4) 0.0244(17) Uani 1 1 d . . .
H33 H 0.2719 0.2277 0.1426 0.029 Uiso 1 1 calc R . .
O34 O 0.2679(6) 0.3985(6) 0.2975(4) 0.0230(17) Uani 1 1 d . . .
H34 H 0.2491 0.4154 0.3467 0.028 Uiso 1 1 calc R . .
O35 O 0.2089(5) 0.4325(6) 0.1735(4) 0.0178(15) Uani 1 1 d . . .
H35 H 0.2223 0.4094 0.1234 0.021 Uiso 1 1 calc R . .
O36 O 0.0602(6) 0.4232(6) 0.2503(4) 0.0234(17) Uani 1 1 d . . .
H36 H 0.0480 0.4379 0.3011 0.028 Uiso 1 1 calc R . .
O37 O 0.1052(7) 0.0808(7) 0.1758(5) 0.034(2) Uani 1 1 d . . .
O38 O 0.1807(8) 0.0453(9) 0.3088(6) 0.050(3) Uani 1 1 d . . .
O39 O 0.3057(8) 0.0371(8) 0.2039(6) 0.049(3) Uani 1 1 d . . .
O40 O 0.4849(7) 0.2267(8) 0.2333(5) 0.041(2) Uani 1 1 d . . .
O41 O 0.4753(8) 0.3620(9) 0.3584(6) 0.048(3) Uani 1 1 d . . .
O42 O 0.4140(6) 0.4071(7) 0.2236(4) 0.0293(19) Uani 1 1 d . . .
O43 O 0.4120(7) 0.5771(8) 0.3330(5) 0.041(2) Uani 1 1 d . . .
O44 O 0.1391(8) 0.6257(8) 0.1401(6) 0.042(2) Uani 1 1 d . . .
O45 O 0.2172(6) 0.5874(7) 0.2708(5) 0.0294(18) Uani 1 1 d . . .
O46 O 0.0128(8) 0.6285(7) 0.2444(5) 0.039(2) Uani 1 1 d . . .
O47 O 0.0053(6) 0.4617(6) 0.1290(4) 0.0248(17) Uani 1 1 d . . .
O48 O -0.1634(7) 0.4417(8) 0.2087(6) 0.047(3) Uani 1 1 d . . .
O49 O -0.1550(8) 0.3075(8) 0.0861(6) 0.048(3) Uani 1 1 d . . .
O50 O -0.0934(6) 0.2619(7) 0.2190(5) 0.0293(19) Uani 1 1 d . . .
O51 O -0.0917(8) 0.0886(8) 0.1118(5) 0.042(2) Uani 1 1 d . . .
O52 O 0.3201(6) 0.2091(8) 0.3154(5) 0.039(2) Uani 1 1 d . . .
O53 O 0.8885(9) 0.3857(7) 0.8138(5) 0.050(3) Uani 1 1 d . . .
O54 O 0.7490(8) 0.4656(7) 0.7889(6) 0.050(2) Uani 1 1 d . . .
O55 O -0.2855(6) 0.0040(6) 0.7939(4) 0.0257(18) Uani 1 1 d . . .
O56 O -0.2131(7) -0.0966(8) 0.1755(5) 0.041(2) Uani 1 1 d . . .
O57 O -0.2855(7) 0.0188(7) 0.2880(4) 0.035(2) Uani 1 1 d . . .
O58 O 0.5356(6) 0.7632(7) 0.2758(4) 0.0293(19) Uani 1 1 d . . .
O59 O 0.6118(7) 0.6507(8) 0.1615(5) 0.039(2) Uani 1 1 d . . .
O60 O 0.3866(10) 0.3151(11) 0.6394(9) 0.089(4) Uani 1 1 d U . .
O61 O 0.5269(11) 0.2387(12) 0.6592(10) 0.096(5) Uani 1 1 d U . .
O62 O 0.5264(7) 0.7794(7) 0.7829(4) 0.036(2) Uani 1 1 d . . .
O63 O 0.5792(7) 0.6643(7) 0.6648(5) 0.035(2) Uani 1 1 d . . .
O64 O -0.2180(7) -0.1088(8) 0.6740(5) 0.034(2) Uani 1 1 d . . .
N1 N -0.0457(8) -0.1462(10) 0.7608(6) 0.037(3) Uani 1 1 d . . .
N2 N -0.1028(8) -0.0272(8) 0.8717(5) 0.027(2) Uani 1 1 d . . .
N3 N 0.3536(9) 0.8218(8) 0.7001(5) 0.033(3) Uani 1 1 d . . .
N4 N 0.4012(8) 0.7038(8) 0.5863(5) 0.033(2) Uani 1 1 d . . .
N5 N -0.1119(9) -0.0143(9) 0.3735(6) 0.041(3) Uani 1 1 d . . .
N6 N -0.0418(8) -0.1279(9) 0.2633(6) 0.033(3) Uani 1 1 d . . .
N7 N 0.3649(9) 0.7941(9) 0.1831(6) 0.035(3) Uani 1 1 d . . .
N8 N 0.4395(8) 0.6794(10) 0.0741(6) 0.036(3) Uani 1 1 d . . .
N9 N 0.6121(11) 0.3844(12) 1.1519(8) 0.060(4) Uani 1 1 d . . .
N10 N 0.4729(8) 0.3927(11) 1.0705(6) 0.044(3) Uani 1 1 d . . .
N11 N 0.6312(9) 0.3529(9) 1.0322(5) 0.037(3) Uani 1 1 d . . .
N12 N 0.7835(8) 0.2023(8) 0.7903(6) 0.040(3) Uani 1 1 d . . .
N13 N 0.8526(9) 0.2787(13) 0.3839(8) 0.062(4) Uani 1 1 d . . .
N14 N 0.7191(9) 0.2785(11) 0.2918(6) 0.046(3) Uani 1 1 d . . .
N15 N 0.6852(8) 0.3158(10) 0.4113(6) 0.038(3) Uani 1 1 d . . .
N16 N 0.5653(10) 0.4798(10) 0.7113(6) 0.054(3) Uani 1 1 d . . .
C1 C -0.3183(11) 0.0260(10) 0.8586(6) 0.030(3) Uani 1 1 d . . .
C2 C -0.4201(9) 0.0506(10) 0.8624(7) 0.030(3) Uani 1 1 d . . .
H2 H -0.4644 0.0439 0.8195 0.037 Uiso 1 1 calc R . .
C3 C -0.4601(10) 0.0851(12) 0.9271(8) 0.042(4) Uani 1 1 d . . .
H3 H -0.5300 0.0990 0.9280 0.051 Uiso 1 1 calc R . .
C4 C -0.3899(15) 0.0981(11) 0.9916(8) 0.051(4) Uani 1 1 d . . .
H4 H -0.4119 0.1239 1.0360 0.061 Uiso 1 1 calc R . .
C5 C -0.2882(11) 0.0719(10) 0.9873(7) 0.033(3) Uani 1 1 d . . .
H5 H -0.2423 0.0792 1.0296 0.040 Uiso 1 1 calc R . .
C6 C -0.2537(8) 0.0356(9) 0.9223(7) 0.026(2) Uani 1 1 d . . .
C7 C -0.1468(10) 0.0114(11) 0.9261(6) 0.030(3) Uani 1 1 d . . .
H7 H -0.1071 0.0249 0.9712 0.036 Uiso 1 1 calc R . .
C8 C 0.0072(9) -0.0504(10) 0.8806(6) 0.029(3) Uani 1 1 d . . .
H8A H 0.0278 -0.0576 0.9296 0.034 Uiso 1 1 calc R . .
H8B H 0.0528 0.0040 0.8706 0.034 Uiso 1 1 calc R . .
C9 C 0.0154(10) -0.1477(11) 0.8284(6) 0.033(3) Uani 1 1 d . . .
H9A H 0.0882 -0.1553 0.8213 0.040 Uiso 1 1 calc R . .
H9B H -0.0108 -0.2048 0.8473 0.040 Uiso 1 1 calc R . .
C10 C -0.0161(12) -0.1841(10) 0.6995(6) 0.034(3) Uani 1 1 d . . .
H10C H 0.0453 -0.2170 0.6998 0.041 Uiso 1 1 calc R . .
C11 C -0.0686(11) -0.1801(9) 0.6322(7) 0.029(3) Uani 1 1 d . . .
C12 C -0.0237(10) -0.2214(12) 0.5708(7) 0.039(3) Uani 1 1 d . . .
H12C H 0.0403 -0.2492 0.5762 0.047 Uiso 1 1 calc R . .
C13 C -0.0711(15) -0.2227(14) 0.5017(10) 0.057(4) Uani 1 1 d . . .
H13C H -0.0387 -0.2490 0.4615 0.068 Uiso 1 1 calc R . .
C14 C -0.1667(15) -0.1845(12) 0.4942(7) 0.051(4) Uani 1 1 d . . .
H14 H -0.1999 -0.1860 0.4481 0.061 Uiso 1 1 calc R . .
C15 C -0.2125(14) -0.1458(11) 0.5503(7) 0.048(4) Uani 1 1 d . . .
H15 H -0.2767 -0.1190 0.5431 0.057 Uiso 1 1 calc R . .
C16 C -0.1678(10) -0.1434(10) 0.6211(6) 0.031(3) Uani 1 1 d . . .
C17 C 0.6160(10) 0.6425(9) 0.6005(7) 0.033(3) Uani 1 1 d . . .
C18 C 0.7193(15) 0.6239(12) 0.5984(9) 0.053(4) Uani 1 1 d . . .
H18 H 0.7634 0.6306 0.6413 0.064 Uiso 1 1 calc R . .
C19 C 0.7593(11) 0.5949(11) 0.5327(8) 0.041(3) Uani 1 1 d . . .
H19 H 0.8290 0.5808 0.5316 0.049 Uiso 1 1 calc R . .
C20 C 0.6936(11) 0.5877(12) 0.4697(7) 0.039(3) Uani 1 1 d . . .
H20 H 0.7195 0.5676 0.4257 0.047 Uiso 1 1 calc R . .
C21 C 0.5953(11) 0.6086(13) 0.4701(7) 0.044(4) Uani 1 1 d . . .
H21 H 0.5551 0.6068 0.4262 0.053 Uiso 1 1 calc R . .
C22 C 0.5469(10) 0.6341(11) 0.5351(7) 0.037(3) Uani 1 1 d . . .
C23 C 0.4456(11) 0.6610(9) 0.5324(7) 0.031(3) Uani 1 1 d . . .
H23 H 0.4056 0.6469 0.4873 0.037 Uiso 1 1 calc R . .
C24 C 0.2916(10) 0.7277(11) 0.5799(7) 0.034(3) Uani 1 1 d . . .
H24A H 0.2467 0.6766 0.5943 0.041 Uiso 1 1 calc R . .
H24B H 0.2669 0.7316 0.5308 0.041 Uiso 1 1 calc R . .
C25 C 0.2929(9) 0.8301(10) 0.6307(7) 0.032(3) Uani 1 1 d . . .
H25A H 0.3264 0.8832 0.6111 0.038 Uiso 1 1 calc R . .
H25B H 0.2219 0.8462 0.6381 0.038 Uiso 1 1 calc R . .
C26 C 0.3242(9) 0.8610(10) 0.7575(6) 0.029(3) Uani 1 1 d . . .
H26 H 0.2628 0.8937 0.7553 0.035 Uiso 1 1 calc R . .
C27 C 0.3775(12) 0.8611(11) 0.8298(7) 0.037(3) Uani 1 1 d . . .
C28 C 0.3301(12) 0.9016(11) 0.8888(7) 0.041(3) Uani 1 1 d . . .
H28 H 0.2659 0.9286 0.8819 0.050 Uiso 1 1 calc R . .
C29 C 0.3726(13) 0.9036(13) 0.9548(8) 0.048(4) Uani 1 1 d . . .
H29 H 0.3389 0.9310 0.9941 0.058 Uiso 1 1 calc R . .
C30 C 0.4722(15) 0.8624(12) 0.9651(7) 0.046(4) Uani 1 1 d . . .
H30 H 0.5053 0.8657 1.0115 0.055 Uiso 1 1 calc R . .
C31 C 0.5190(10) 0.8175(10) 0.9050(6) 0.031(3) Uani 1 1 d . . .
H31C H 0.5818 0.7879 0.9116 0.037 Uiso 1 1 calc R . .
C32 C 0.4739(10) 0.8164(10) 0.8369(7) 0.034(3) Uani 1 1 d . . .
C33 C 0.4814(10) 0.8022(10) 0.3253(7) 0.031(3) Uani 1 1 d . . .
C34 C 0.5199(12) 0.8146(10) 0.3980(6) 0.038(3) Uani 1 1 d . . .
H34C H 0.5863 0.7946 0.4098 0.045 Uiso 1 1 calc R . .
C35 C 0.4645(13) 0.8547(13) 0.4527(8) 0.043(4) Uani 1 1 d . . .
H35C H 0.4925 0.8586 0.5003 0.052 Uiso 1 1 calc R . .
C36 C 0.3694(14) 0.8889(14) 0.4386(8) 0.059(5) Uani 1 1 d . . .
H36C H 0.3335 0.9195 0.4759 0.071 Uiso 1 1 calc R . .
C37 C 0.3270(13) 0.8770(15) 0.3672(10) 0.058(5) Uani 1 1 d . . .
H37 H 0.2603 0.8969 0.3561 0.070 Uiso 1 1 calc R . .
C38 C 0.3820(12) 0.8369(12) 0.3145(8) 0.046(4) Uani 1 1 d . . .
C39 C 0.3326(12) 0.8306(12) 0.2400(8) 0.043(4) Uani 1 1 d . . .
H39 H 0.2683 0.8581 0.2357 0.052 Uiso 1 1 calc R . .
C40 C 0.3118(10) 0.7953(12) 0.1132(9) 0.051(4) Uani 1 1 d . . .
H40A H 0.3388 0.8544 0.0969 0.061 Uiso 1 1 calc R . .
H40B H 0.2373 0.7995 0.1160 0.061 Uiso 1 1 calc R . .
C41 C 0.3293(9) 0.6974(12) 0.0595(7) 0.037(3) Uani 1 1 d . . .
H41A H 0.2840 0.6405 0.0661 0.045 Uiso 1 1 calc R . .
H41B H 0.3137 0.7058 0.0103 0.045 Uiso 1 1 calc R . .
C42 C 0.4938(13) 0.6490(10) 0.0240(7) 0.041(4) Uani 1 1 d . . .
H42 H 0.4620 0.6419 -0.0231 0.050 Uiso 1 1 calc R . .
C43 C 0.6012(12) 0.6244(11) 0.0339(8) 0.041(3) Uani 1 1 d . . .
C44 C 0.6537(13) 0.5988(12) -0.0270(7) 0.042(3) Uani 1 1 d . . .
H44 H 0.6174 0.5965 -0.0723 0.051 Uiso 1 1 calc R . .
C45 C 0.7491(14) 0.5787(13) -0.0229(9) 0.052(4) Uani 1 1 d . . .
H45 H 0.7824 0.5645 -0.0644 0.063 Uiso 1 1 calc R . .
C46 C 0.8053(10) 0.5781(11) 0.0469(7) 0.039(3) Uani 1 1 d . . .
H46 H 0.8738 0.5596 0.0505 0.047 Uiso 1 1 calc R . .
C47 C 0.7583(11) 0.6043(13) 0.1054(9) 0.047(4) Uani 1 1 d . . .
H47 H 0.7965 0.6059 0.1499 0.056 Uiso 1 1 calc R . .
C48 C 0.6539(11) 0.6298(9) 0.1042(6) 0.028(3) Uani 1 1 d . . .
C49 C -0.1609(10) -0.1361(11) 0.1232(7) 0.031(3) Uani 1 1 d U . .
C50 C -0.2068(9) -0.1466(11) 0.0532(7) 0.034(3) Uani 1 1 d . . .
H50 H -0.2736 -0.1259 0.0441 0.041 Uiso 1 1 calc R . .
C51 C -0.1552(14) -0.1867(11) -0.0020(8) 0.047(4) Uani 1 1 d . . .
H51 H -0.1882 -0.1962 -0.0490 0.056 Uiso 1 1 calc R . .
C52 C -0.0552(15) -0.2140(12) 0.0095(9) 0.055(4) Uani 1 1 d . . .
H52 H -0.0183 -0.2358 -0.0293 0.066 Uiso 1 1 calc R . .
C53 C -0.0109(13) -0.2090(12) 0.0770(8) 0.048(4) Uani 1 1 d . . .
H53 H 0.0545 -0.2339 0.0839 0.057 Uiso 1 1 calc R . .
C54 C -0.0593(10) -0.1677(10) 0.1381(7) 0.030(3) Uani 1 1 d U . .
C55 C -0.0083(11) -0.1642(10) 0.2065(7) 0.035(3) Uani 1 1 d . . .
H55 H 0.0563 -0.1915 0.2096 0.042 Uiso 1 1 calc R . .
C56 C 0.0166(9) -0.1328(12) 0.3351(6) 0.037(3) Uani 1 1 d . . .
H56A H 0.0907 -0.1383 0.3314 0.044 Uiso 1 1 calc R . .
H56B H -0.0113 -0.1909 0.3521 0.044 Uiso 1 1 calc R . .
C57 C -0.0001(10) -0.0346(14) 0.3854(7) 0.047(4) Uani 1 1 d . . .
H57A H 0.0183 -0.0399 0.4350 0.056 Uiso 1 1 calc R . .
H57B H 0.0446 0.0209 0.3761 0.056 Uiso 1 1 calc R . .
C58 C -0.1641(14) 0.0225(12) 0.4265(8) 0.047(4) Uani 1 1 d . . .
H58 H -0.1290 0.0384 0.4731 0.056 Uiso 1 1 calc R . .
C59 C -0.2703(13) 0.0393(11) 0.4166(8) 0.047(4) Uani 1 1 d . . .
C60 C -0.3189(16) 0.0680(12) 0.4783(9) 0.060(5) Uani 1 1 d . . .
H60 H -0.2813 0.0721 0.5234 0.072 Uiso 1 1 calc R . .
C61 C -0.424(2) 0.0910(13) 0.4732(11) 0.072(6) Uani 1 1 d . . .
H61 H -0.4580 0.1076 0.5143 0.086 Uiso 1 1 calc R . .
C62 C -0.4744(17) 0.0883(12) 0.4075(10) 0.063(5) Uani 1 1 d . . .
H62 H -0.5433 0.1057 0.4041 0.075 Uiso 1 1 calc R . .
C63 C -0.4294(13) 0.0611(12) 0.3450(9) 0.049(4) Uani 1 1 d . . .
H63 H -0.4671 0.0581 0.3001 0.059 Uiso 1 1 calc R . .
C64 C -0.3271(13) 0.0387(12) 0.3512(7) 0.044(4) Uani 1 1 d . . .
C65 C 0.5712(10) 0.3764(11) 1.0858(7) 0.034(3) Uani 1 1 d . . .
C66 C 0.4800(12) 0.3114(13) 0.6447(10) 0.057(4) Uani 1 1 d U . .
C67 C 0.5934(10) 0.3421(10) 0.9575(6) 0.031(3) Uani 1 1 d . . .
H67A H 0.5688 0.4058 0.9493 0.038 Uiso 1 1 calc R . .
H67B H 0.5346 0.2903 0.9441 0.038 Uiso 1 1 calc R . .
C68 C 0.6778(10) 0.3132(9) 0.9116(7) 0.033(3) Uani 1 1 d . . .
H68A H 0.7034 0.2502 0.9204 0.040 Uiso 1 1 calc R . .
H68B H 0.7359 0.3657 0.9241 0.040 Uiso 1 1 calc R . .
C69 C 0.6373(10) 0.2999(9) 0.8341(6) 0.033(3) Uani 1 1 d . . .
H69A H 0.5985 0.3575 0.8280 0.039 Uiso 1 1 calc R . .
H69B H 0.5885 0.2393 0.8202 0.039 Uiso 1 1 calc R . .
C70 C 0.7226(9) 0.2906(8) 0.7828(6) 0.030(2) Uani 1 1 d . . .
H70 H 0.6874 0.2778 0.7332 0.037 Uiso 1 1 calc R . .
C71 C 0.7956(12) 0.3861(11) 0.7950(7) 0.043(3) Uani 1 1 d . . .
C72 C 0.7525(12) 0.2927(11) 0.3655(7) 0.039(3) Uani 1 1 d . . .
C74 C 0.7143(11) 0.3272(12) 0.4853(7) 0.037(3) Uani 1 1 d . . .
H74A H 0.7728 0.3789 0.5015 0.045 Uiso 1 1 calc R . .
H74B H 0.7360 0.2636 0.4957 0.045 Uiso 1 1 calc R . .
C75 C 0.6215(9) 0.3578(10) 0.5240(6) 0.029(2) Uani 1 1 d U . .
H75A H 0.5663 0.3024 0.5104 0.034 Uiso 1 1 calc R . .
H75B H 0.5950 0.4160 0.5076 0.034 Uiso 1 1 calc R . .
C76 C 0.6442(11) 0.3853(11) 0.6069(7) 0.042(3) Uani 1 1 d . . .
H76A H 0.6736 0.3289 0.6241 0.051 Uiso 1 1 calc R . .
H76B H 0.6954 0.4441 0.6216 0.051 Uiso 1 1 calc R . .
C77 C 0.5477(10) 0.4079(11) 0.6389(6) 0.042(3) Uani 1 1 d . . .
H77 H 0.5056 0.4416 0.6064 0.051 Uiso 1 1 calc R . .
O1W O 0.3308(9) 0.1585(10) 0.0630(6) 0.056(3) Uiso 1 1 d . . .
O2W O -0.1570(10) -0.3665(10) 0.3199(6) 0.062(3) Uiso 1 1 d . . .
O3W O 0.0924(9) 0.1922(9) 0.0111(6) 0.059(3) Uiso 1 1 d . . .
O4W O 0.4776(9) 0.0277(9) 0.1283(6) 0.057(3) Uiso 1 1 d . . .
O5W O 0.2170(9) 0.3978(9) 0.0340(6) 0.064(3) Uiso 1 1 d . . .
O6W O 0.6338(9) 0.5534(9) 0.2844(6) 0.051(3) Uiso 1 1 d . . .
O7W O -0.0151(11) 0.5081(11) 0.3862(7) 0.073(4) Uiso 1 1 d . . .
O8W O 0.2154(11) 0.4691(11) 0.4276(7) 0.073(4) Uiso 1 1 d . . .
O9W O 0.0780(9) 0.2899(9) 0.4065(6) 0.062(3) Uiso 1 1 d . . .
O10W O 0.1659(12) 0.6645(13) 0.4102(8) 0.085(4) Uiso 1 1 d . . .
O11W O 0.6823(13) 0.1101(13) 0.1660(8) 0.090(5) Uiso 1 1 d . . .
O12W O 0.1598(11) 0.0068(12) 0.0371(7) 0.075(4) Uiso 1 1 d . . .
O13W O 0.8679(9) 0.6284(9) 0.7844(6) 0.064(3) Uiso 1 1 d . . .
O14W O 0.4695(15) 0.0600(15) 0.6929(10) 0.045(4) Uiso 0.50 1 d P . .
O15W O 0.0566(9) 0.4271(9) 0.9336(6) 0.062(3) Uiso 1 1 d . . .
O16W O 0.3178(10) 0.4626(10) 0.5555(7) 0.082(4) Uiso 1 1 d . . .
O17W O 0.9201(11) 0.2476(11) 0.9327(7) 0.088(4) Uiso 1 1 d . . .
O19W O 0.3476(15) 0.2624(14) 0.4620(10) 0.047(4) Uiso 0.50 1 d P . .
O24W O 0.1627(18) 0.0066(17) 0.5429(12) 0.064(6) Uiso 0.50 1 d P . .
O22W O 0.1730(14) 0.2116(13) 0.5189(9) 0.042(4) Uiso 0.50 1 d P . .

loop_
_atom_site_aniso_label
_atom_site_aniso_U_11
_atom_site_aniso_U_22
_atom_site_aniso_U_33
_atom_site_aniso_U_23
_atom_site_aniso_U_13
_atom_site_aniso_U_12
Mo1 0.0254(5) 0.0194(5) 0.0385(6) 0.0085(4) 0.0016(4) -0.0002(4)
Mo2 0.0250(5) 0.0333(6) 0.0295(5) 0.0087(4) -0.0047(4) -0.0018(4)
Mo3 0.0286(5) 0.0301(6) 0.0329(5) 0.0132(4) -0.0020(4) 0.0043(4)
Mo4 0.0254(5) 0.0238(6) 0.0349(5) 0.0093(4) 0.0019(4) -0.0002(4)
Mo5 0.0235(5) 0.0306(6) 0.0258(5) 0.0083(4) -0.0015(4) -0.0049(4)
Mo6 0.0287(5) 0.0288(6) 0.0295(5) 0.0120(4) -0.0022(4) 0.0031(4)
Mo7 0.0250(5) 0.0266(6) 0.0472(6) 0.0180(5) 0.0059(5) 0.0034(4)
Mo8 0.0219(5) 0.0223(6) 0.0335(5) 0.0087(4) 0.0017(4) -0.0038(4)
Mo9 0.0179(4) 0.0276(6) 0.0434(6) 0.0126(4) -0.0012(4) 0.0015(4)
Mo10 0.0252(5) 0.0220(6) 0.0415(6) 0.0138(4) 0.0055(5) 0.0036(4)
Mo11 0.0227(5) 0.0225(6) 0.0292(5) 0.0084(4) -0.0007(4) -0.0038(4)
Mo12 0.0196(5) 0.0298(6) 0.0397(6) 0.0127(4) 0.0005(4) 0.0034(4)
Mn1 0.0259(9) 0.0259(10) 0.0274(9) 0.0047(7) -0.0007(7) 0.0021(7)
Mn2 0.0290(9) 0.0333(12) 0.0270(9) 0.0066(7) -0.0018(8) 0.0083(8)
Mn3 0.0305(10) 0.0330(11) 0.0322(10) 0.0141(7) -0.0025(8) -0.0002(8)
Mn4 0.0253(9) 0.0339(12) 0.0355(10) 0.0098(8) 0.0008(8) -0.0005(8)
Al1 0.0192(14) 0.0213(13) 0.0258(14) 0.0084(10) 0.0009(10) 0.0007(10)
Al2 0.0165(12) 0.0199(13) 0.0240(14) 0.0086(10) 0.0016(10) 0.0022(10)
O1 0.028(5) 0.027(5) 0.056(6) 0.006(4) 0.011(4) -0.010(4)
O2 0.031(5) 0.036(6) 0.047(5) 0.017(4) -0.001(4) 0.005(4)
O3 0.036(5) 0.058(8) 0.052(6) 0.029(5) -0.003(5) -0.008(5)
O4 0.057(6) 0.020(5) 0.055(6) 0.019(4) -0.004(5) -0.005(4)
O5 0.034(5) 0.028(5) 0.055(6) 0.021(4) -0.001(4) -0.011(4)
O6 0.034(5) 0.045(7) 0.044(5) 0.021(4) 0.001(4) -0.014(4)
O7 0.037(5) 0.035(6) 0.050(6) 0.007(4) -0.004(4) -0.007(4)
O8 0.031(4) 0.026(4) 0.019(4) 0.004(3) 0.002(3) 0.012(3)
O9 0.024(4) 0.038(5) 0.034(4) 0.019(4) 0.011(4) 0.005(4)
O10 0.013(3) 0.031(5) 0.034(4) 0.004(3) 0.015(3) 0.006(3)
O11 0.017(4) 0.035(5) 0.024(4) 0.000(3) 0.008(3) 0.007(3)
O12 0.025(4) 0.020(4) 0.027(4) 0.009(3) -0.009(3) -0.006(3)
O13 0.031(4) 0.012(4) 0.031(4) 0.010(3) -0.009(3) -0.007(3)
O14 0.025(4) 0.011(4) 0.052(5) 0.006(3) 0.009(4) -0.001(3)
O15 0.030(4) 0.028(5) 0.050(6) 0.005(4) 0.003(4) 0.007(4)
O16 0.039(5) 0.034(5) 0.027(4) 0.011(3) -0.002(4) -0.005(4)
O17 0.053(6) 0.034(6) 0.057(6) 0.013(5) 0.000(5) 0.017(5)
O18 0.035(5) 0.046(7) 0.043(5) 0.014(4) -0.009(4) -0.009(4)
O19 0.014(4) 0.052(6) 0.047(5) 0.030(4) 0.006(4) 0.004(4)
O20 0.037(5) 0.038(6) 0.036(5) 0.001(4) -0.004(4) -0.006(4)
O21 0.022(4) 0.044(6) 0.037(5) 0.003(4) 0.008(4) 0.000(4)
O22 0.023(4) 0.037(5) 0.029(4) 0.000(3) 0.006(3) 0.002(4)
O23 0.050(6) 0.031(6) 0.041(5) 0.006(4) 0.004(5) 0.013(5)
O24 0.024(4) 0.032(5) 0.046(5) 0.021(4) 0.000(4) 0.005(4)
O25 0.037(5) 0.035(6) 0.054(6) 0.017(4) 0.001(5) 0.016(4)
O26 0.065(7) 0.069(9) 0.045(6) 0.036(5) -0.004(6) -0.009(6)
O27 0.023(4) 0.026(5) 0.044(5) -0.013(4) -0.018(4) -0.001(3)
O28 0.038(5) 0.046(6) 0.047(5) 0.007(4) -0.009(4) -0.002(4)
O29 0.026(4) 0.043(6) 0.045(5) 0.008(4) -0.001(4) 0.008(4)
O30 0.031(4) 0.015(4) 0.031(4) 0.000(3) -0.001(4) -0.003(3)
O31 0.021(4) 0.029(5) 0.026(4) 0.008(3) 0.007(3) 0.005(3)
O32 0.019(4) 0.018(4) 0.038(4) 0.016(3) -0.001(3) 0.000(3)
O33 0.025(4) 0.024(4) 0.025(4) 0.011(3) -0.003(3) -0.001(3)
O34 0.029(4) 0.018(4) 0.021(4) 0.004(3) -0.002(3) -0.002(3)
O35 0.012(3) 0.024(4) 0.016(3) 0.000(3) 0.009(3) 0.000(3)
O36 0.017(4) 0.034(5) 0.021(4) 0.010(3) 0.002(3) 0.007(3)
O37 0.033(5) 0.026(5) 0.043(5) 0.003(4) 0.013(4) 0.003(4)
O38 0.036(5) 0.058(8) 0.067(7) 0.042(6) 0.004(5) 0.004(5)
O39 0.035(5) 0.027(6) 0.091(8) 0.017(5) 0.025(6) 0.002(4)
O40 0.026(5) 0.038(6) 0.060(6) 0.006(4) 0.011(4) 0.007(4)
O41 0.032(5) 0.062(8) 0.053(6) 0.023(5) 0.000(5) 0.009(5)
O42 0.022(4) 0.027(5) 0.039(5) 0.007(3) 0.004(4) 0.003(3)
O43 0.033(5) 0.043(7) 0.042(5) 0.011(4) -0.015(4) -0.010(4)
O44 0.036(5) 0.041(7) 0.054(6) 0.026(5) 0.001(5) 0.003(5)
O45 0.021(4) 0.023(5) 0.043(5) 0.011(3) -0.005(4) -0.008(3)
O46 0.040(5) 0.030(5) 0.050(5) 0.006(4) 0.017(4) 0.024(4)
O47 0.029(4) 0.026(5) 0.025(4) 0.019(3) -0.006(3) 0.008(3)
O48 0.029(5) 0.052(7) 0.072(7) 0.035(5) 0.010(5) 0.019(5)
O49 0.044(6) 0.030(6) 0.059(6) 0.004(4) -0.020(5) -0.008(4)
O50 0.022(4) 0.031(5) 0.042(5) 0.016(4) 0.015(4) 0.010(4)
O51 0.043(5) 0.028(6) 0.049(6) 0.005(4) -0.006(5) -0.006(4)
O52 0.018(4) 0.053(7) 0.049(5) 0.025(4) -0.010(4) 0.000(4)
O53 0.060(7) 0.027(5) 0.056(6) -0.005(4) 0.004(5) 0.004(5)
O54 0.056(6) 0.028(5) 0.069(6) 0.014(4) 0.011(5) 0.006(4)
O55 0.031(4) 0.020(4) 0.025(4) -0.005(3) 0.012(3) 0.012(3)
O56 0.037(5) 0.056(7) 0.028(5) 0.012(4) -0.004(4) 0.007(5)
O57 0.040(5) 0.037(6) 0.028(4) 0.000(3) 0.008(4) 0.012(4)
O58 0.014(4) 0.033(5) 0.041(5) 0.004(4) 0.012(4) -0.001(3)
O59 0.034(5) 0.043(6) 0.046(5) 0.019(4) 0.011(4) 0.004(4)
O60 0.047(7) 0.069(9) 0.134(11) -0.014(8) -0.001(7) 0.007(6)
O61 0.067(8) 0.078(10) 0.158(12) 0.060(9) 0.019(8) 0.012(7)
O62 0.043(5) 0.035(6) 0.023(4) 0.003(3) -0.014(4) 0.002(4)
O63 0.034(5) 0.039(6) 0.034(5) 0.011(4) 0.004(4) 0.015(4)
O64 0.025(4) 0.049(6) 0.029(4) 0.010(4) 0.003(4) 0.005(4)
N1 0.024(5) 0.049(8) 0.033(6) 0.007(5) -0.012(5) 0.000(5)
N2 0.020(5) 0.028(6) 0.033(5) 0.001(4) 0.012(4) 0.009(4)
N3 0.051(7) 0.017(6) 0.033(6) 0.016(4) -0.004(5) -0.007(5)
N4 0.039(6) 0.020(6) 0.034(5) 0.008(4) -0.021(5) 0.001(4)
N5 0.043(7) 0.029(7) 0.046(6) 0.007(5) 0.005(6) -0.024(5)
N6 0.019(5) 0.038(7) 0.049(7) 0.028(5) 0.000(5) -0.002(4)
N7 0.029(5) 0.036(7) 0.046(6) 0.021(5) 0.005(5) -0.001(5)
N8 0.025(5) 0.050(8) 0.038(6) 0.030(5) -0.004(5) -0.006(5)
N9 0.059(9) 0.071(11) 0.058(8) 0.028(7) 0.015(7) 0.004(8)
N10 0.013(5) 0.082(10) 0.037(6) 0.015(6) -0.005(4) 0.007(5)
N11 0.038(6) 0.039(7) 0.031(5) -0.003(4) 0.015(5) 0.002(5)
N12 0.032(5) 0.030(6) 0.071(7) 0.018(5) 0.028(5) 0.020(4)
N13 0.023(6) 0.098(13) 0.075(9) 0.027(8) 0.030(6) 0.019(7)
N14 0.036(6) 0.064(9) 0.032(6) 0.011(5) -0.014(5) -0.001(6)
N15 0.028(6) 0.057(8) 0.034(6) 0.018(5) 0.010(5) 0.007(5)
N16 0.068(8) 0.065(8) 0.040(6) 0.025(5) 0.021(6) 0.024(7)
C1 0.039(7) 0.032(7) 0.026(6) 0.010(5) 0.017(6) 0.014(6)
C2 0.012(5) 0.027(7) 0.049(7) 0.004(5) -0.001(5) -0.004(5)
C3 0.026(6) 0.044(9) 0.070(10) 0.028(7) 0.028(7) 0.013(6)
C4 0.093(13) 0.020(7) 0.044(8) 0.009(5) 0.028(9) 0.010(7)
C5 0.042(7) 0.021(7) 0.037(7) 0.005(5) 0.010(6) 0.007(6)
C6 0.016(5) 0.016(6) 0.046(7) 0.010(5) 0.004(5) 0.001(4)
C7 0.031(6) 0.040(8) 0.015(5) 0.002(5) -0.003(5) 0.003(5)
C8 0.022(6) 0.035(8) 0.033(6) 0.009(5) 0.019(5) 0.008(5)
C9 0.038(7) 0.045(9) 0.020(6) 0.013(5) -0.002(5) 0.015(6)
C10 0.050(8) 0.024(7) 0.027(6) 0.004(5) 0.005(6) -0.002(6)
C11 0.041(7) 0.011(6) 0.033(6) 0.003(4) 0.008(6) -0.008(5)
C12 0.025(6) 0.059(10) 0.031(7) -0.002(6) 0.019(6) -0.001(6)
C13 0.067(11) 0.048(11) 0.062(11) 0.024(8) 0.016(9) 0.005(9)
C14 0.086(12) 0.044(9) 0.022(6) 0.018(6) -0.005(7) -0.012(8)
C15 0.075(11) 0.035(9) 0.035(7) 0.024(6) -0.012(7) 0.007(8)
C16 0.040(7) 0.031(8) 0.016(5) -0.003(5) -0.004(5) -0.012(6)
C17 0.040(7) 0.011(6) 0.046(7) 0.008(5) -0.010(6) 0.001(5)
C18 0.078(11) 0.032(9) 0.051(9) 0.028(6) -0.012(9) -0.004(8)
C19 0.037(7) 0.026(8) 0.059(9) 0.006(6) 0.007(7) 0.013(6)
C20 0.034(7) 0.053(9) 0.026(6) 0.000(5) 0.003(5) 0.000(6)
C21 0.032(7) 0.071(12) 0.028(7) 0.014(6) -0.007(6) 0.005(7)
C22 0.026(6) 0.037(8) 0.046(7) 0.007(6) 0.008(6) -0.003(6)
C23 0.047(7) 0.012(6) 0.034(6) 0.003(4) 0.005(6) 0.005(5)
C24 0.028(6) 0.040(8) 0.033(6) 0.012(5) -0.010(5) -0.003(5)
C25 0.022(6) 0.031(7) 0.040(7) 0.005(5) 0.004(5) 0.004(5)
C26 0.022(6) 0.035(8) 0.029(6) 0.009(5) -0.007(5) 0.003(5)
C27 0.051(8) 0.028(8) 0.029(6) 0.006(5) -0.003(6) -0.008(6)
C28 0.054(8) 0.030(8) 0.045(8) 0.015(6) 0.010(7) 0.012(6)
C29 0.054(9) 0.051(11) 0.047(9) 0.015(7) 0.023(8) 0.009(8)
C30 0.080(12) 0.045(9) 0.016(6) 0.003(5) 0.022(7) 0.011(8)
C31 0.030(6) 0.028(7) 0.031(6) -0.002(5) 0.013(6) -0.008(5)
C32 0.031(6) 0.030(8) 0.050(8) 0.028(6) 0.012(6) 0.002(6)
C33 0.030(6) 0.021(6) 0.039(6) 0.008(5) -0.005(5) -0.013(5)
C34 0.059(9) 0.021(7) 0.031(7) 0.001(5) 0.004(6) 0.008(6)
C35 0.047(9) 0.053(10) 0.031(7) 0.004(6) 0.021(7) 0.005(7)
C36 0.061(11) 0.068(12) 0.043(8) -0.011(7) 0.037(8) -0.010(9)
C37 0.045(9) 0.072(13) 0.068(11) 0.042(9) 0.008(9) 0.004(9)
C38 0.046(8) 0.042(9) 0.049(8) 0.020(6) -0.009(7) -0.004(7)
C39 0.036(7) 0.049(10) 0.057(9) 0.035(7) 0.010(7) 0.014(7)
C40 0.019(6) 0.050(9) 0.100(12) 0.055(9) 0.004(7) 0.003(6)
C41 0.021(6) 0.052(9) 0.042(7) 0.022(6) 0.000(6) -0.010(6)
C42 0.061(9) 0.018(7) 0.040(7) 0.013(5) -0.013(7) -0.025(6)
C43 0.054(9) 0.020(7) 0.051(8) 0.008(5) 0.007(7) 0.004(6)
C44 0.051(9) 0.050(10) 0.031(7) 0.017(6) 0.016(7) 0.002(7)
C45 0.060(10) 0.046(10) 0.053(9) 0.003(7) 0.041(8) -0.004(8)
C46 0.027(6) 0.044(9) 0.048(8) 0.008(6) 0.016(6) 0.004(6)
C47 0.034(7) 0.056(11) 0.054(9) 0.023(7) 0.006(7) 0.005(7)
C48 0.050(7) 0.011(6) 0.024(5) 0.006(4) 0.004(5) -0.004(5)
C49 0.023(4) 0.036(5) 0.036(4) 0.010(4) 0.009(4) -0.001(4)
C50 0.012(5) 0.050(9) 0.044(7) 0.012(6) 0.017(5) -0.003(5)
C51 0.078(11) 0.023(7) 0.040(7) 0.013(5) -0.002(8) -0.003(7)
C52 0.073(11) 0.040(10) 0.062(10) 0.026(7) 0.023(9) 0.015(8)
C53 0.049(9) 0.034(9) 0.061(10) 0.000(6) 0.017(8) 0.012(7)
C54 0.027(4) 0.028(5) 0.038(4) 0.011(4) 0.012(4) -0.005(4)
C55 0.033(7) 0.027(7) 0.046(7) 0.011(5) 0.009(6) -0.007(5)
C56 0.021(6) 0.073(10) 0.019(5) 0.013(5) 0.002(5) 0.012(6)
C57 0.029(7) 0.078(12) 0.037(7) 0.027(7) -0.009(6) -0.001(7)
C58 0.066(10) 0.038(9) 0.036(7) 0.021(6) -0.010(7) -0.013(7)
C59 0.065(10) 0.020(7) 0.047(8) 0.003(5) -0.014(7) -0.011(6)
C60 0.088(13) 0.022(8) 0.062(10) 0.009(6) -0.011(9) -0.015(8)
C61 0.121(18) 0.024(9) 0.076(13) 0.016(7) 0.026(13) 0.005(10)
C62 0.095(14) 0.023(8) 0.077(12) 0.011(7) 0.045(11) 0.011(8)
C63 0.059(10) 0.028(8) 0.068(10) 0.012(6) 0.033(9) 0.015(7)
C64 0.062(10) 0.034(8) 0.034(7) 0.000(5) 0.021(7) 0.003(7)
C65 0.033(7) 0.037(8) 0.032(6) 0.011(5) 0.001(6) -0.004(6)
C66 0.039(7) 0.048(8) 0.084(9) 0.013(7) 0.008(7) 0.007(6)
C67 0.034(7) 0.034(7) 0.024(6) 0.007(5) 0.002(5) -0.008(5)
C68 0.036(6) 0.026(6) 0.042(7) 0.011(5) 0.008(6) 0.013(5)
C69 0.040(7) 0.025(6) 0.037(6) 0.005(4) 0.020(6) 0.017(5)
C70 0.044(7) 0.030(6) 0.022(5) 0.011(4) 0.009(5) 0.018(5)
C71 0.051(8) 0.040(8) 0.040(7) 0.008(5) 0.017(6) 0.021(6)
C72 0.041(8) 0.043(9) 0.036(7) 0.002(6) 0.019(6) 0.013(6)
C74 0.033(7) 0.042(9) 0.040(7) 0.011(6) 0.011(6) 0.012(6)
C75 0.027(4) 0.033(4) 0.026(4) 0.000(3) 0.016(3) 0.002(3)
C76 0.055(8) 0.042(8) 0.034(7) 0.015(5) 0.009(6) 0.007(6)
C77 0.040(7) 0.075(10) 0.021(6) 0.022(6) 0.009(5) 0.023(7)

loop_
_atom_type_symbol
_atom_type_description
_atom_type_scat_dispersion_real
_atom_type_scat_dispersion_imag
_atom_type_scat_source
C C 0.0033 0.0016 'International Tables Vol C Tables 4.2.6.8 and 6.1.1.4'
H H 0.0000 0.0000 'International Tables Vol C Tables 4.2.6.8 and 6.1.1.4'
N N 0.0061 0.0033 'International Tables Vol C Tables 4.2.6.8 and 6.1.1.4'
O O 0.0106 0.0060 'International Tables Vol C Tables 4.2.6.8 and 6.1.1.4'
Mo Mo -1.6832 0.6857 'International Tables Vol C Tables 4.2.6.8 and 6.1.1.4'
Mn Mn 0.3368 0.7283 'International Tables Vol C Tables 4.2.6.8 and 6.1.1.4'
Al Al 0.0645 0.0514 'International Tables Vol C Tables 4.2.6.8 and 6.1.1.4'

loop_
_geom_angle_atom_site_label_1
_geom_angle_atom_site_label_2
_geom_angle_atom_site_label_3
_geom_angle
_geom_angle_site_symmetry_1
_geom_angle_site_symmetry_3
_geom_angle_publ_flag
O15 Mo1 O14 106.9(4) . . ?
O15 Mo1 O30 97.9(4) . . ?
O14 Mo1 O30 102.1(4) . . ?
O15 Mo1 O16 100.1(4) . . ?
O14 Mo1 O16 95.8(4) . . ?
O30 Mo1 O16 149.7(4) . . ?
O15 Mo1 O11 93.8(4) . . ?
O14 Mo1 O11 157.9(3) . . ?
O30 Mo1 O11 82.1(3) . . ?
O16 Mo1 O11 72.6(3) . . ?
O15 Mo1 O10 159.6(4) . . ?
O14 Mo1 O10 92.8(3) . . ?
O30 Mo1 O10 72.3(3) . . ?
O16 Mo1 O10 82.7(4) . . ?
O11 Mo1 O10 67.6(3) . . ?
O28 Mo2 O29 106.9(5) . . ?
O28 Mo2 O27 100.7(5) . . ?
O29 Mo2 O27 97.2(4) . . ?
O28 Mo2 O30 99.1(4) . . ?
O29 Mo2 O30 99.1(4) . . ?
O27 Mo2 O30 149.4(3) . . ?
O28 Mo2 O9 93.4(4) . . ?
O29 Mo2 O9 159.1(4) . . ?
O27 Mo2 O9 73.6(3) . . ?
O30 Mo2 O9 82.2(3) . . ?
O28 Mo2 O10 160.7(4) . . ?
O29 Mo2 O10 91.6(4) . . ?
O27 Mo2 O10 82.1(3) . . ?
O30 Mo2 O10 71.7(3) . . ?
O9 Mo2 O10 68.9(3) . . ?
O25 Mo3 O26 105.5(6) . . ?
O25 Mo3 O24 100.6(5) . . ?
O26 Mo3 O24 96.9(5) . . ?
O25 Mo3 O27 99.1(5) . . ?
O26 Mo3 O27 102.6(5) . . ?
O24 Mo3 O27 147.3(4) . . ?
O25 Mo3 O8 91.3(4) . . ?
O26 Mo3 O8 161.5(5) . . ?
O24 Mo3 O8 71.8(3) . . ?
O27 Mo3 O8 81.9(3) . . ?
O25 Mo3 O9 157.8(4) . . ?
O26 Mo3 O9 96.3(5) . . ?
O24 Mo3 O9 80.8(3) . . ?
O27 Mo3 O9 71.3(3) . . ?
O8 Mo3 O9 67.9(3) . . ?
O23 Mo4 O2 106.4(5) . . ?
O23 Mo4 O22 97.6(4) . . ?
O2 Mo4 O22 102.8(4) . . ?
O23 Mo4 O24 98.8(4) . . ?
O2 Mo4 O24 97.7(4) . . ?
O22 Mo4 O24 149.0(4) . . ?
O23 Mo4 O13 159.8(4) . . ?
O2 Mo4 O13 93.1(4) . . ?
O22 Mo4 O13 72.1(3) . . ?
O24 Mo4 O13 83.9(3) . . ?
O23 Mo4 O8 93.7(4) . . ?
O2 Mo4 O8 158.7(4) . . ?
O22 Mo4 O8 80.9(3) . . ?
O24 Mo4 O8 71.8(3) . . ?
O13 Mo4 O8 67.9(3) . . ?
O20 Mo5 O21 105.9(4) . . ?
O20 Mo5 O22 99.4(4) . . ?
O21 Mo5 O22 98.5(4) . . ?
O20 Mo5 O19 100.6(4) . . ?
O21 Mo5 O19 96.5(4) . . ?
O22 Mo5 O19 150.6(4) . . ?
O20 Mo5 O12 92.1(4) . . ?
O21 Mo5 O12 160.8(4) . . ?
O22 Mo5 O12 85.0(3) . . ?
O19 Mo5 O12 73.0(3) . . ?
O20 Mo5 O13 158.8(4) . . ?
O21 Mo5 O13 94.6(4) . . ?
O22 Mo5 O13 71.7(3) . . ?
O19 Mo5 O13 82.1(3) . . ?
O12 Mo5 O13 68.4(3) . . ?
O17 Mo6 O18 103.8(5) . . ?
O17 Mo6 O19 97.6(5) . . ?
O18 Mo6 O19 99.6(4) . . ?
O17 Mo6 O16 102.0(5) . . ?
O18 Mo6 O16 98.2(4) . . ?
O19 Mo6 O16 149.4(4) . . ?
O17 Mo6 O11 90.9(4) . . ?
O18 Mo6 O11 164.0(4) . . ?
O19 Mo6 O11 84.3(3) . . ?
O16 Mo6 O11 72.3(3) . . ?
O17 Mo6 O12 156.0(4) . . ?
O18 Mo6 O12 99.3(4) . . ?
O19 Mo6 O12 71.9(3) . . ?
O16 Mo6 O12 80.8(3) . . ?
O11 Mo6 O12 67.0(3) . . ?
O38 Mo7 O39 105.5(5) . . ?
O38 Mo7 O52 98.7(5) . . ?
O39 Mo7 O52 101.2(5) . . ?
O38 Mo7 O37 100.2(5) . . ?
O39 Mo7 O37 96.6(5) . . ?
O52 Mo7 O37 149.5(4) . . ?
O38 Mo7 O32 95.9(4) . . ?
O39 Mo7 O32 157.3(4) . . ?
O52 Mo7 O32 82.5(4) . . ?
O37 Mo7 O32 71.9(3) . . ?
O38 Mo7 O33 161.6(5) . . ?
O39 Mo7 O33 92.0(4) . . ?
O52 Mo7 O33 72.0(3) . . ?
O37 Mo7 O33 82.8(3) . . ?
O32 Mo7 O33 67.6(3) . . ?
O51 Mo8 O6 105.4(5) . . ?
O51 Mo8 O37 97.9(4) . . ?
O6 Mo8 O37 102.1(5) . . ?
O51 Mo8 O50 100.2(4) . . ?
O6 Mo8 O50 95.9(4) . . ?
O37 Mo8 O50 150.1(4) . . ?
O51 Mo8 O31 93.1(4) . . ?
O6 Mo8 O31 159.2(4) . . ?
O37 Mo8 O31 84.5(4) . . ?
O50 Mo8 O31 70.9(3) . . ?
O51 Mo8 O32 158.3(4) . . ?
O6 Mo8 O32 95.4(4) . . ?
O37 Mo8 O32 71.4(3) . . ?
O50 Mo8 O32 83.3(3) . . ?
O31 Mo8 O32 67.6(3) . . ?
O49 Mo9 O48 104.2(5) . . ?
O49 Mo9 O50 100.8(5) . . ?
O48 Mo9 O50 95.3(4) . . ?
O49 Mo9 O47 99.8(5) . . ?
O48 Mo9 O47 101.5(4) . . ?
O50 Mo9 O47 149.3(3) . . ?
O49 Mo9 O31 96.2(4) . . ?
O48 Mo9 O31 157.6(4) . . ?
O50 Mo9 O31 71.4(3) . . ?
O47 Mo9 O31 84.0(3) . . ?
O49 Mo9 O36 162.0(4) . . ?
O48 Mo9 O36 93.3(4) . . ?
O50 Mo9 O36 81.3(3) . . ?
O47 Mo9 O36 72.3(3) . . ?
O31 Mo9 O36 67.4(3) . . ?
O44 Mo10 O46 105.9(5) . . ?
O44 Mo10 O47 97.1(4) . . ?
O46 Mo10 O47 102.0(4) . . ?
O44 Mo10 O45 99.5(4) . . ?
O46 Mo10 O45 97.5(4) . . ?
O47 Mo10 O45 149.8(3) . . ?
O44 Mo10 O35 96.4(4) . . ?
O46 Mo10 O35 156.7(4) . . ?
O47 Mo10 O35 81.6(3) . . ?
O45 Mo10 O35 71.6(3) . . ?
O44 Mo10 O36 161.7(4) . . ?
O46 Mo10 O36 91.4(4) . . ?
O47 Mo10 O36 73.0(3) . . ?
O45 Mo10 O36 83.7(3) . . ?
O35 Mo10 O36 67.4(3) . . ?
O43 Mo11 O4 106.2(5) . . ?
O43 Mo11 O45 97.5(4) . . ?
O4 Mo11 O45 102.7(4) . . ?
O43 Mo11 O42 100.7(4) . . ?
O4 Mo11 O42 93.5(4) . . ?
O45 Mo11 O42 151.2(4) . . ?
O43 Mo11 O34 92.1(4) . . ?
O4 Mo11 O34 158.9(4) . . ?
O45 Mo11 O34 84.8(3) . . ?
O42 Mo11 O34 72.4(3) . . ?
O43 Mo11 O35 158.6(4) . . ?
O4 Mo11 O35 94.6(4) . . ?
O45 Mo11 O35 72.7(3) . . ?
O42 Mo11 O35 82.5(3) . . ?
O34 Mo11 O35 68.5(3) . . ?
O40 Mo12 O41 106.2(5) . . ?
O40 Mo12 O52 102.1(5) . . ?
O41 Mo12 O52 96.9(5) . . ?
O40 Mo12 O42 96.3(4) . . ?
O41 Mo12 O42 101.1(5) . . ?
O52 Mo12 O42 149.4(4) . . ?
O40 Mo12 O34 159.4(4) . . ?
O41 Mo12 O34 93.0(4) . . ?
O52 Mo12 O34 82.4(4) . . ?
O42 Mo12 O34 72.1(3) . . ?
O40 Mo12 O33 93.7(4) . . ?
O41 Mo12 O33 159.2(4) . . ?
O52 Mo12 O33 72.7(3) . . ?
O42 Mo12 O33 81.9(3) . . ?
O34 Mo12 O33 68.2(3) . . ?
O64 Mn1 O55 93.9(4) . . ?
O64 Mn1 N2 172.4(4) . . ?
O55 Mn1 N2 91.9(4) . . ?
O64 Mn1 N1 91.8(4) . . ?
O55 Mn1 N1 174.3(4) . . ?
N2 Mn1 N1 82.6(4) . . ?
O64 Mn1 O1 95.8(4) . . ?
O55 Mn1 O1 89.9(4) . . ?
N2 Mn1 O1 89.1(4) . . ?
N1 Mn1 O1 88.7(5) . . ?
O64 Mn1 O14 88.9(4) . . ?
O55 Mn1 O14 96.8(3) . . ?
N2 Mn1 O14 85.5(4) . . ?
N1 Mn1 O14 84.1(4) . . ?
O1 Mn1 O14 171.5(3) . . ?
O63 Mn2 O62 91.7(4) . . ?
O63 Mn2 N3 175.3(4) . . ?
O62 Mn2 N3 92.9(4) . . ?
O63 Mn2 N4 92.7(4) . . ?
O62 Mn2 N4 174.1(5) . . ?
N3 Mn2 N4 82.6(4) . . ?
O63 Mn2 O3 90.9(4) . . ?
O62 Mn2 O3 94.8(4) . . ?
N3 Mn2 O3 89.8(4) . . ?
N4 Mn2 O3 89.0(4) . . ?
O63 Mn2 O2 96.6(4) . . ?
O62 Mn2 O2 87.0(4) . . ?
N3 Mn2 O2 82.6(4) . . ?
N4 Mn2 O2 88.6(4) . . ?
O3 Mn2 O2 172.3(4) . . ?
O59 Mn3 O58 92.9(4) . . ?
O59 Mn3 N8 91.2(5) . . ?
O58 Mn3 N8 175.7(4) . . ?
O59 Mn3 N7 175.0(4) . . ?
O58 Mn3 N7 92.0(4) . . ?
N8 Mn3 N7 83.9(5) . . ?
O59 Mn3 O5 90.4(4) . . ?
O58 Mn3 O5 94.1(4) . . ?
N8 Mn3 O5 86.9(4) . . ?
N7 Mn3 O5 88.1(4) . . ?
O59 Mn3 O4 96.3(4) . . ?
O58 Mn3 O4 92.1(4) . . ?
N8 Mn3 O4 86.4(4) . . ?
N7 Mn3 O4 84.6(4) . . ?
O5 Mn3 O4 170.6(4) . . ?
O57 Mn4 O56 92.7(4) . . ?
O57 Mn4 N5 93.0(5) . . ?
O56 Mn4 N5 174.0(5) . . ?
O57 Mn4 N6 176.5(5) . . ?
O56 Mn4 N6 90.6(5) . . ?
N5 Mn4 N6 83.7(5) . . ?
O57 Mn4 O7 92.0(4) . . ?
O56 Mn4 O7 95.5(4) . . ?
N5 Mn4 O7 86.2(4) . . ?
N6 Mn4 O7 89.2(4) . . ?
O57 Mn4 O6 94.1(4) . . ?
O56 Mn4 O6 90.4(4) . . ?
N5 Mn4 O6 87.4(4) . . ?
N6 Mn4 O6 84.4(4) . . ?
O7 Mn4 O6 171.4(4) . . ?
O12 Al1 O13 85.3(4) . . ?
O12 Al1 O10 93.6(4) . . ?
O13 Al1 O10 178.8(5) . . ?
O12 Al1 O11 84.6(4) . . ?
O13 Al1 O11 95.1(4) . . ?
O10 Al1 O11 85.3(4) . . ?
O12 Al1 O8 95.4(4) . . ?
O13 Al1 O8 85.2(4) . . ?
O10 Al1 O8 94.3(4) . . ?
O11 Al1 O8 179.6(5) . . ?
O12 Al1 O9 178.8(5) . . ?
O13 Al1 O9 94.7(4) . . ?
O10 Al1 O9 86.4(4) . . ?
O11 Al1 O9 94.2(4) . . ?
O8 Al1 O9 85.8(4) . . ?
O36 Al2 O33 179.7(5) . . ?
O36 Al2 O32 95.0(4) . . ?
O33 Al2 O32 85.3(4) . . ?
O36 Al2 O31 84.5(4) . . ?
O33 Al2 O31 95.4(4) . . ?
O32 Al2 O31 84.7(4) . . ?
O36 Al2 O35 85.3(4) . . ?
O33 Al2 O35 94.4(3) . . ?
O32 Al2 O35 179.1(5) . . ?
O31 Al2 O35 96.1(4) . . ?
O36 Al2 O34 95.2(4) . . ?
O33 Al2 O34 84.9(4) . . ?
O32 Al2 O34 94.8(4) . . ?
O31 Al2 O34 179.4(4) . . ?
O35 Al2 O34 84.4(4) . . ?
Mo4 O2 Mn2 148.6(5) . . ?
Mo11 O4 Mn3 145.6(6) . . ?
Mo8 O6 Mn4 148.2(6) . . ?
Al1 O8 Mo4 102.6(4) . . ?
Al1 O8 Mo3 103.8(3) . . ?
Mo4 O8 Mo3 91.8(3) . . ?
Al1 O8 H8 118.1 . . ?
Mo4 O8 H8 118.1 . . ?
Mo3 O8 H8 118.1 . . ?
Al1 O9 Mo2 102.1(4) . . ?
Al1 O9 Mo3 102.5(4) . . ?
Mo2 O9 Mo3 90.3(3) . . ?
Al1 O9 H9 119.0 . . ?
Mo2 O9 H9 119.0 . . ?
Mo3 O9 H9 119.0 . . ?
Al1 O10 Mo2 102.6(4) . . ?
Al1 O10 Mo1 102.8(3) . . ?
Mo2 O10 Mo1 91.4(3) . . ?
Al1 O10 H10 118.5 . . ?
Mo2 O10 H10 118.5 . . ?
Mo1 O10 H10 118.5 . . ?
Al1 O11 Mo6 104.8(4) . . ?
Al1 O11 Mo1 104.3(3) . . ?
Mo6 O11 Mo1 92.6(3) . . ?
Al1 O11 H11 117.2 . . ?
Mo6 O11 H11 117.2 . . ?
Mo1 O11 H11 117.2 . . ?
Al1 O12 Mo5 103.9(4) . . ?
Al1 O12 Mo6 103.5(4) . . ?
Mo5 O12 Mo6 91.7(3) . . ?
Al1 O12 H12 117.9 . . ?
Mo5 O12 H12 117.9 . . ?
Mo6 O12 H12 117.9 . . ?
Al1 O13 Mo4 104.2(4) . . ?
Al1 O13 Mo5 102.4(4) . . ?
Mo4 O13 Mo5 92.2(3) . . ?
Al1 O13 H13 118.0 . . ?
Mo4 O13 H13 118.0 . . ?
Mo5 O13 H13 118.0 . . ?
Mo1 O14 Mn1 147.0(4) . . ?
Mo1 O16 Mo6 116.4(4) . . ?
Mo6 O19 Mo5 118.0(4) . . ?
Mo4 O22 Mo5 118.9(4) . . ?
Mo4 O24 Mo3 119.2(4) . . ?
Mo2 O27 Mo3 119.3(5) . . ?
Mo1 O30 Mo2 119.4(4) . . ?
Al2 O31 Mo9 105.1(4) . . ?
Al2 O31 Mo8 104.6(4) . . ?
Mo9 O31 Mo8 94.1(3) . . ?
Al2 O31 H31 116.7 . . ?
Mo9 O31 H31 116.7 . . ?
Mo8 O31 H31 116.7 . . ?
Al2 O32 Mo7 104.7(4) . . ?
Al2 O32 Mo8 103.0(3) . . ?
Mo7 O32 Mo8 92.6(3) . . ?
Al2 O32 H32 117.6 . . ?
Mo7 O32 H32 117.6 . . ?
Mo8 O32 H32 117.6 . . ?
Al2 O33 Mo12 103.3(4) . . ?
Al2 O33 Mo7 102.4(4) . . ?
Mo12 O33 Mo7 90.8(3) . . ?
Al2 O33 H33 118.6 . . ?
Mo12 O33 H33 118.6 . . ?
Mo7 O33 H33 118.6 . . ?
Al2 O34 Mo11 103.6(3) . . ?
Al2 O34 Mo12 103.6(3) . . ?
Mo11 O34 Mo12 92.8(3) . . ?
Al2 O34 H34 117.7 . . ?
Mo11 O34 H34 117.7 . . ?
Mo12 O34 H34 117.7 . . ?
Al2 O35 Mo11 103.6(3) . . ?
Al2 O35 Mo10 103.6(3) . . ?
Mo11 O35 Mo10 92.1(3) . . ?
Al2 O35 H35 117.9 . . ?
Mo11 O35 H35 117.9 . . ?
Mo10 O35 H35 117.9 . . ?
Al2 O36 Mo10 103.7(3) . . ?
Al2 O36 Mo9 103.0(4) . . ?
Mo10 O36 Mo9 90.6(3) . . ?
Al2 O36 H36 118.4 . . ?
Mo10 O36 H36 118.4 . . ?
Mo9 O36 H36 118.4 . . ?
Mo8 O37 Mo7 119.4(4) . . ?
Mo11 O42 Mo12 117.1(4) . . ?
Mo11 O45 Mo10 119.2(5) . . ?
Mo10 O47 Mo9 118.1(4) . . ?
Mo9 O50 Mo8 117.8(4) . . ?
Mo12 O52 Mo7 119.0(5) . . ?
C1 O55 Mn1 124.6(8) . . ?
C49 O56 Mn4 130.3(8) . . ?
C64 O57 Mn4 124.0(9) . . ?
C33 O58 Mn3 128.6(8) . . ?
C48 O59 Mn3 127.6(9) . . ?
C32 O62 Mn2 126.1(8) . . ?
C17 O63 Mn2 125.5(8) . . ?
C16 O64 Mn1 129.7(8) . . ?
C10 N1 C9 122.7(11) . . ?
C10 N1 Mn1 124.1(10) . . ?
C9 N1 Mn1 113.0(8) . . ?
C7 N2 C8 120.5(11) . . ?
C7 N2 Mn1 125.9(8) . . ?
C8 N2 Mn1 113.4(7) . . ?
C26 N3 C25 119.9(11) . . ?
C26 N3 Mn2 127.6(9) . . ?
C25 N3 Mn2 112.5(8) . . ?
C23 N4 C24 123.1(11) . . ?
C23 N4 Mn2 123.7(9) . . ?
C24 N4 Mn2 113.2(8) . . ?
C58 N5 C57 122.4(12) . . ?
C58 N5 Mn4 124.9(11) . . ?
C57 N5 Mn4 112.7(9) . . ?
C55 N6 C56 121.1(11) . . ?
C55 N6 Mn4 126.4(10) . . ?
C56 N6 Mn4 112.4(8) . . ?
C39 N7 C40 124.0(12) . . ?
C39 N7 Mn3 124.0(10) . . ?
C40 N7 Mn3 112.0(9) . . ?
C42 N8 C41 121.8(12) . . ?
C42 N8 Mn3 125.1(10) . . ?
C41 N8 Mn3 112.8(9) . . ?
C65 N11 C67 123.8(11) . . ?
C72 N15 C74 121.0(11) . . ?
O55 C1 C2 118.1(12) . . ?
O55 C1 C6 123.7(11) . . ?
C2 C1 C6 117.9(11) . . ?
C1 C2 C3 123.4(13) . . ?
C1 C2 H2 118.3 . . ?
C3 C2 H2 118.3 . . ?
C2 C3 C4 117.1(12) . . ?
C2 C3 H3 121.4 . . ?
C4 C3 H3 121.4 . . ?
C5 C4 C3 119.1(12) . . ?
C5 C4 H4 120.5 . . ?
C3 C4 H4 120.5 . . ?
C6 C5 C4 121.4(13) . . ?
C6 C5 H5 119.3 . . ?
C4 C5 H5 119.3 . . ?
C5 C6 C1 121.1(11) . . ?
C5 C6 C7 115.3(12) . . ?
C1 C6 C7 123.6(11) . . ?
N2 C7 C6 124.1(11) . . ?
N2 C7 H7 118.0 . . ?
C6 C7 H7 118.0 . . ?
N2 C8 C9 107.1(11) . . ?
N2 C8 H8A 110.3 . . ?
C9 C8 H8A 110.3 . . ?
N2 C8 H8B 110.3 . . ?
C9 C8 H8B 110.3 . . ?
H8A C8 H8B 108.6 . . ?
N1 C9 C8 108.9(11) . . ?
N1 C9 H9A 109.9 . . ?
C8 C9 H9A 109.9 . . ?
N1 C9 H9B 109.9 . . ?
C8 C9 H9B 109.9 . . ?
H9A C9 H9B 108.3 . . ?
N1 C10 C11 125.4(13) . . ?
N1 C10 H10C 117.3 . . ?
C11 C10 H10C 117.3 . . ?
C10 C11 C12 118.2(12) . . ?
C10 C11 C16 125.0(11) . . ?
C12 C11 C16 116.6(12) . . ?
C13 C12 C11 122.3(14) . . ?
C13 C12 H12C 118.8 . . ?
C11 C12 H12C 118.8 . . ?
C14 C13 C12 118.4(15) . . ?
C14 C13 H13C 120.8 . . ?
C12 C13 H13C 120.8 . . ?
C15 C14 C13 121.4(15) . . ?
C15 C14 H14 119.3 . . ?
C13 C14 H14 119.3 . . ?
C14 C15 C16 122.0(15) . . ?
C14 C15 H15 119.0 . . ?
C16 C15 H15 119.0 . . ?
O64 C16 C11 121.4(11) . . ?
O64 C16 C15 119.6(13) . . ?
C11 C16 C15 119.1(12) . . ?
O63 C17 C18 119.1(12) . . ?
O63 C17 C22 120.2(11) . . ?
C18 C17 C22 120.6(13) . . ?
C17 C18 C19 121.0(15) . . ?
C17 C18 H18 119.5 . . ?
C19 C18 H18 119.5 . . ?
C20 C19 C18 118.8(13) . . ?
C20 C19 H19 120.6 . . ?
C18 C19 H19 120.6 . . ?
C21 C20 C19 121.6(12) . . ?
C21 C20 H20 119.2 . . ?
C19 C20 H20 119.2 . . ?
C20 C21 C22 123.0(13) . . ?
C20 C21 H21 118.5 . . ?
C22 C21 H21 118.5 . . ?
C23 C22 C21 120.2(13) . . ?
C23 C22 C17 124.3(12) . . ?
C21 C22 C17 114.9(12) . . ?
N4 C23 C22 125.8(13) . . ?
N4 C23 H23 117.1 . . ?
C22 C23 H23 117.1 . . ?
N4 C24 C25 104.2(10) . . ?
N4 C24 H24A 110.9 . . ?
C25 C24 H24A 110.9 . . ?
N4 C24 H24B 110.9 . . ?
C25 C24 H24B 110.9 . . ?
H24A C24 H24B 108.9 . . ?
N3 C25 C24 106.4(10) . . ?
N3 C25 H25A 110.5 . . ?
C24 C25 H25A 110.5 . . ?
N3 C25 H25B 110.5 . . ?
C24 C25 H25B 110.5 . . ?
H25A C25 H25B 108.6 . . ?
N3 C26 C27 125.9(12) . . ?
N3 C26 H26 117.1 . . ?
C27 C26 H26 117.1 . . ?
C28 C27 C32 121.6(13) . . ?
C28 C27 C26 118.6(13) . . ?
C32 C27 C26 119.8(12) . . ?
C29 C28 C27 121.9(14) . . ?
C29 C28 H28 119.0 . . ?
C27 C28 H28 119.0 . . ?
C28 C29 C30 118.8(13) . . ?
C28 C29 H29 120.6 . . ?
C30 C29 H29 120.6 . . ?
C31 C30 C29 119.5(14) . . ?
C31 C30 H30 120.2 . . ?
C29 C30 H30 120.2 . . ?
C32 C31 C30 120.8(13) . . ?
C32 C31 H31C 119.6 . . ?
C30 C31 H31C 119.6 . . ?
O62 C32 C31 117.5(11) . . ?
O62 C32 C27 125.1(12) . . ?
C31 C32 C27 117.3(12) . . ?
O58 C33 C34 120.9(12) . . ?
O58 C33 C38 126.0(12) . . ?
C34 C33 C38 113.1(13) . . ?
C35 C34 C33 123.0(14) . . ?
C35 C34 H34C 118.5 . . ?
C33 C34 H34C 118.5 . . ?
C36 C35 C34 120.9(14) . . ?
C36 C35 H35C 119.5 . . ?
C34 C35 H35C 119.5 . . ?
C35 C36 C37 118.3(14) . . ?
C35 C36 H36C 120.9 . . ?
C37 C36 H36C 120.9 . . ?
C38 C37 C36 119.8(16) . . ?
C38 C37 H37 120.1 . . ?
C36 C37 H37 120.1 . . ?
C37 C38 C33 124.7(14) . . ?
C37 C38 C39 116.2(14) . . ?
C33 C38 C39 119.0(14) . . ?
N7 C39 C38 128.7(13) . . ?
N7 C39 H39 115.7 . . ?
C38 C39 H39 115.7 . . ?
N7 C40 C41 109.4(10) . . ?
N7 C40 H40A 109.8 . . ?
C41 C40 H40A 109.8 . . ?
N7 C40 H40B 109.8 . . ?
C41 C40 H40B 109.8 . . ?
H40A C40 H40B 108.2 . . ?
N8 C41 C40 106.8(11) . . ?
N8 C41 H41A 110.4 . . ?
C40 C41 H41A 110.4 . . ?
N8 C41 H41B 110.4 . . ?
C40 C41 H41B 110.4 . . ?
H41A C41 H41B 108.6 . . ?
N8 C42 C43 125.2(13) . . ?
N8 C42 H42 117.4 . . ?
C43 C42 H42 117.4 . . ?
C44 C43 C48 120.7(14) . . ?
C44 C43 C42 118.6(14) . . ?
C48 C43 C42 120.7(13) . . ?
C45 C44 C43 122.6(15) . . ?
C45 C44 H44 118.7 . . ?
C43 C44 H44 118.7 . . ?
C44 C45 C46 119.3(12) . . ?
C44 C45 H45 120.4 . . ?
C46 C45 H45 120.4 . . ?
C47 C46 C45 119.3(13) . . ?
C47 C46 H46 120.4 . . ?
C45 C46 H46 120.4 . . ?
C46 C47 C48 123.8(14) . . ?
C46 C47 H47 118.1 . . ?
C48 C47 H47 118.1 . . ?
O59 C48 C47 121.1(12) . . ?
O59 C48 C43 124.6(13) . . ?
C47 C48 C43 114.2(12) . . ?
O56 C49 C50 118.5(11) . . ?
O56 C49 C54 120.8(11) . . ?
C50 C49 C54 120.7(11) . . ?
C51 C50 C49 120.1(13) . . ?
C51 C50 H50 119.9 . . ?
C49 C50 H50 119.9 . . ?
C50 C51 C52 121.3(15) . . ?
C50 C51 H51 119.4 . . ?
C52 C51 H51 119.4 . . ?
C53 C52 C51 119.6(15) . . ?
C53 C52 H52 120.2 . . ?
C51 C52 H52 120.2 . . ?
C52 C53 C54 122.6(15) . . ?
C52 C53 H53 118.7 . . ?
C54 C53 H53 118.7 . . ?
C55 C54 C53 119.4(13) . . ?
C55 C54 C49 125.0(12) . . ?
C53 C54 C49 115.5(13) . . ?
N6 C55 C54 125.0(13) . . ?
N6 C55 H55 117.5 . . ?
C54 C55 H55 117.5 . . ?
N6 C56 C57 105.2(11) . . ?
N6 C56 H56A 110.7 . . ?
C57 C56 H56A 110.7 . . ?
N6 C56 H56B 110.7 . . ?
C57 C56 H56B 110.7 . . ?
H56A C56 H56B 108.8 . . ?
N5 C57 C56 109.0(11) . . ?
N5 C57 H57A 109.9 . . ?
C56 C57 H57A 109.9 . . ?
N5 C57 H57B 109.9 . . ?
C56 C57 H57B 109.9 . . ?
H57A C57 H57B 108.3 . . ?
N5 C58 C59 123.2(14) . . ?
N5 C58 H58 118.4 . . ?
C59 C58 H58 118.4 . . ?
C64 C59 C60 117.7(16) . . ?
C64 C59 C58 125.0(15) . . ?
C60 C59 C58 117.0(15) . . ?
C59 C60 C61 120.7(17) . . ?
C59 C60 H60 119.6 . . ?
C61 C60 H60 119.6 . . ?
C62 C61 C60 118.0(18) . . ?
C62 C61 H61 121.0 . . ?
C60 C61 H61 121.0 . . ?
C61 C62 C63 123(2) . . ?
C61 C62 H62 118.3 . . ?
C63 C62 H62 118.3 . . ?
C64 C63 C62 117.5(18) . . ?
C64 C63 H63 121.3 . . ?
C62 C63 H63 121.3 . . ?
O57 C64 C63 114.5(14) . . ?
O57 C64 C59 122.8(15) . . ?
C63 C64 C59 122.6(14) . . ?
N9 C65 N10 121.0(13) . . ?
N9 C65 N11 119.5(13) . . ?
N10 C65 N11 119.5(12) . . ?
O60 C66 O61 125.1(18) . . ?
O60 C66 C77 117.2(15) . . ?
O61 C66 C77 117.5(14) . . ?
N11 C67 C68 110.8(11) . . ?
N11 C67 H67A 109.5 . . ?
C68 C67 H67A 109.5 . . ?
N11 C67 H67B 109.5 . . ?
C68 C67 H67B 109.5 . . ?
H67A C67 H67B 108.1 . . ?
C67 C68 C69 110.5(10) . . ?
C67 C68 H68A 109.6 . . ?
C69 C68 H68A 109.6 . . ?
C67 C68 H68B 109.6 . . ?
C69 C68 H68B 109.6 . . ?
H68A C68 H68B 108.1 . . ?
C68 C69 C70 114.6(10) . . ?
C68 C69 H69A 108.6 . . ?
C70 C69 H69A 108.6 . . ?
C68 C69 H69B 108.6 . . ?
C70 C69 H69B 108.6 . . ?
H69A C69 H69B 107.6 . . ?
N12 C70 C71 110.2(10) . . ?
N12 C70 C69 110.1(9) . . ?
C71 C70 C69 112.6(10) . . ?
N12 C70 H70 107.9 . . ?
C71 C70 H70 108.0 . . ?
C69 C70 H70 107.9 . . ?
O53 C71 O54 125.0(15) . . ?
O53 C71 C70 120.9(12) . . ?
O54 C71 C70 113.9(12) . . ?
N15 C72 N13 124.4(13) . . ?
N15 C72 N14 119.1(13) . . ?
N13 C72 N14 116.5(12) . . ?
N15 C74 C75 108.6(11) . . ?
N15 C74 H74A 110.0 . . ?
C75 C74 H74A 110.0 . . ?
N15 C74 H74B 110.0 . . ?
C75 C74 H74B 110.0 . . ?
H74A C74 H74B 108.4 . . ?
C74 C75 C76 115.0(11) . . ?
C74 C75 H75A 108.5 . . ?
C76 C75 H75A 108.5 . . ?
C74 C75 H75B 108.5 . . ?
C76 C75 H75B 108.5 . . ?
H75A C75 H75B 107.5 . . ?
C77 C76 C75 110.4(11) . . ?
C77 C76 H76A 109.6 . . ?
C75 C76 H76A 109.6 . . ?
C77 C76 H76B 109.6 . . ?
C75 C76 H76B 109.6 . . ?
H76A C76 H76B 108.1 . . ?
C76 C77 N16 114.0(12) . . ?
C76 C77 C66 113.2(12) . . ?
N16 C77 C66 109.0(11) . . ?
C76 C77 H77 106.7 . . ?
N16 C77 H77 106.7 . . ?
C66 C77 H77 106.7 . . ?

loop_
_geom_bond_atom_site_label_1
_geom_bond_atom_site_label_2
_geom_bond_distance
_geom_bond_site_symmetry_2
_geom_bond_publ_flag
Mo1 O15 1.704(9) . ?
Mo1 O14 1.724(8) . ?
Mo1 O30 1.897(8) . ?
Mo1 O16 1.944(9) . ?
Mo1 O11 2.290(9) . ?
Mo1 O10 2.338(9) . ?
Mo2 O28 1.704(10) . ?
Mo2 O29 1.706(9) . ?
Mo2 O27 1.873(9) . ?
Mo2 O30 1.963(8) . ?
Mo2 O9 2.308(9) . ?
Mo2 O10 2.319(8) . ?
Mo3 O25 1.686(9) . ?
Mo3 O26 1.705(10) . ?
Mo3 O24 1.940(9) . ?
Mo3 O27 1.951(10) . ?
Mo3 O8 2.327(7) . ?
Mo3 O9 2.350(9) . ?
Mo4 O23 1.693(9) . ?
Mo4 O2 1.712(9) . ?
Mo4 O22 1.917(9) . ?
Mo4 O24 1.936(9) . ?
Mo4 O13 2.295(8) . ?
Mo4 O8 2.328(9) . ?
Mo5 O20 1.683(9) . ?
Mo5 O21 1.711(9) . ?
Mo5 O22 1.930(9) . ?
Mo5 O19 1.941(10) . ?
Mo5 O12 2.268(8) . ?
Mo5 O13 2.302(8) . ?
Mo6 O17 1.690(10) . ?
Mo6 O18 1.692(9) . ?
Mo6 O19 1.913(9) . ?
Mo6 O16 1.956(9) . ?
Mo6 O11 2.293(8) . ?
Mo6 O12 2.335(8) . ?
Mo7 O38 1.697(10) . ?
Mo7 O39 1.714(10) . ?
Mo7 O52 1.929(10) . ?
Mo7 O37 1.938(10) . ?
Mo7 O32 2.281(8) . ?
Mo7 O33 2.344(8) . ?
Mo8 O51 1.709(10) . ?
Mo8 O6 1.745(9) . ?
Mo8 O37 1.915(9) . ?
Mo8 O50 1.941(8) . ?
Mo8 O31 2.278(8) . ?
Mo8 O32 2.322(8) . ?
Mo9 O49 1.697(10) . ?
Mo9 O48 1.715(10) . ?
Mo9 O50 1.938(8) . ?
Mo9 O47 1.944(8) . ?
Mo9 O31 2.261(8) . ?
Mo9 O36 2.327(8) . ?
Mo10 O44 1.687(10) . ?
Mo10 O46 1.725(8) . ?
Mo10 O47 1.908(9) . ?
Mo10 O45 1.946(8) . ?
Mo10 O35 2.309(7) . ?
Mo10 O36 2.321(8) . ?
Mo11 O43 1.696(9) . ?
Mo11 O4 1.714(10) . ?
Mo11 O45 1.900(8) . ?
Mo11 O42 1.934(8) . ?
Mo11 O34 2.277(8) . ?
Mo11 O35 2.297(7) . ?
Mo12 O40 1.697(9) . ?
Mo12 O41 1.726(11) . ?
Mo12 O52 1.923(10) . ?
Mo12 O42 1.938(9) . ?
Mo12 O34 2.286(8) . ?
Mo12 O33 2.318(8) . ?
Mn1 O64 1.891(9) . ?
Mn1 O55 1.890(7) . ?
Mn1 N2 1.969(10) . ?
Mn1 N1 1.991(12) . ?
Mn1 O1 2.261(10) . ?
Mn1 O14 2.401(9) . ?
Mn2 O63 1.837(8) . ?
Mn2 O62 1.882(8) . ?
Mn2 N3 1.948(12) . ?
Mn2 N4 1.988(10) . ?
Mn2 O3 2.285(11) . ?
Mn2 O2 2.471(10) . ?
Mn3 O59 1.876(10) . ?
Mn3 O58 1.892(9) . ?
Mn3 N8 1.974(11) . ?
Mn3 N7 2.007(12) . ?
Mn3 O5 2.240(9) . ?
Mn3 O4 2.301(10) . ?
Mn4 O57 1.862(9) . ?
Mn4 O56 1.869(9) . ?
Mn4 N5 1.949(12) . ?
Mn4 N6 2.012(11) . ?
Mn4 O7 2.267(11) . ?
Mn4 O6 2.291(10) . ?
Al1 O12 1.894(8) . ?
Al1 O13 1.899(9) . ?
Al1 O10 1.897(9) . ?
Al1 O11 1.903(9) . ?
Al1 O8 1.911(9) . ?
Al1 O9 1.925(9) . ?
Al2 O36 1.887(8) . ?
Al2 O33 1.899(9) . ?
Al2 O32 1.900(9) . ?
Al2 O31 1.900(9) . ?
Al2 O35 1.904(9) . ?
Al2 O34 1.926(8) . ?
O8 H8 0.9900 . ?
O9 H9 0.9900 . ?
O10 H10 0.9900 . ?
O11 H11 0.9900 . ?
O12 H12 0.9900 . ?
O13 H13 0.9900 . ?
O31 H31 0.9900 . ?
O32 H32 0.9900 . ?
O33 H33 0.9900 . ?
O34 H34 0.9900 . ?
O35 H35 0.9900 . ?
O36 H36 0.9900 . ?
O53 C71 1.223(18) . ?
O54 C71 1.294(16) . ?
O55 C1 1.343(13) . ?
O56 C49 1.318(15) . ?
O57 C64 1.370(15) . ?
O58 C33 1.294(15) . ?
O59 C48 1.272(14) . ?
O60 C66 1.212(19) . ?
O61 C66 1.26(2) . ?
O62 C32 1.336(15) . ?
O63 C17 1.359(16) . ?
O64 C16 1.295(15) . ?
N1 C10 1.298(16) . ?
N1 C9 1.456(16) . ?
N2 C7 1.283(15) . ?
N2 C8 1.482(14) . ?
N3 C26 1.237(16) . ?
N3 C25 1.506(17) . ?
N4 C23 1.296(16) . ?
N4 C24 1.479(16) . ?
N5 C58 1.32(2) . ?
N5 C57 1.498(18) . ?
N6 C55 1.241(17) . ?
N6 C56 1.521(16) . ?
N7 C39 1.236(18) . ?
N7 C40 1.449(19) . ?
N8 C42 1.273(19) . ?
N8 C41 1.476(16) . ?
N9 C65 1.307(19) . ?
N10 C65 1.323(17) . ?
N11 C65 1.359(16) . ?
N11 C67 1.446(16) . ?
N12 C70 1.504(13) . ?
N13 C72 1.346(19) . ?
N14 C72 1.410(18) . ?
N15 C72 1.315(16) . ?
N15 C74 1.411(17) . ?
N16 C77 1.518(17) . ?
C1 C2 1.391(17) . ?
C1 C6 1.388(18) . ?
C2 C3 1.405(19) . ?
C2 H2 0.9400 . ?
C3 C4 1.43(2) . ?
C3 H3 0.9400 . ?
C4 C5 1.40(2) . ?
C4 H4 0.9400 . ?
C5 C6 1.384(17) . ?
C5 H5 0.9400 . ?
C6 C7 1.445(16) . ?
C7 H7 0.9400 . ?
C8 C9 1.508(18) . ?
C8 H8A 0.9800 . ?
C8 H8B 0.9800 . ?
C9 H9A 0.9800 . ?
C9 H9B 0.9800 . ?
C10 C11 1.411(19) . ?
C10 H10C 0.9400 . ?
C11 C12 1.406(16) . ?
C11 C16 1.423(19) . ?
C12 C13 1.40(2) . ?
C12 H12C 0.9400 . ?
C13 C14 1.38(3) . ?
C13 H13C 0.9400 . ?
C14 C15 1.32(2) . ?
C14 H14 0.9400 . ?
C15 C16 1.417(18) . ?
C15 H15 0.9400 . ?
C17 C18 1.38(2) . ?
C17 C22 1.447(19) . ?
C18 C19 1.41(2) . ?
C18 H18 0.9400 . ?
C19 C20 1.389(19) . ?
C19 H19 0.9400 . ?
C20 C21 1.33(2) . ?
C20 H20 0.9400 . ?
C21 C22 1.452(19) . ?
C21 H21 0.9400 . ?
C22 C23 1.387(19) . ?
C23 H23 0.9400 . ?
C24 C25 1.530(18) . ?
C24 H24A 0.9800 . ?
C24 H24B 0.9800 . ?
C25 H25A 0.9800 . ?
C25 H25B 0.9800 . ?
C26 C27 1.488(18) . ?
C26 H26 0.9400 . ?
C27 C28 1.383(19) . ?
C27 C32 1.434(19) . ?
C28 C29 1.33(2) . ?
C28 H28 0.9400 . ?
C29 C30 1.45(2) . ?
C29 H29 0.9400 . ?
C30 C31 1.412(16) . ?
C30 H30 0.9400 . ?
C31 C32 1.376(19) . ?
C31 H31C 0.9400 . ?
C33 C34 1.409(18) . ?
C33 C38 1.41(2) . ?
C34 C35 1.381(18) . ?
C34 H34C 0.9400 . ?
C35 C36 1.37(3) . ?
C35 H35C 0.9400 . ?
C36 C37 1.40(2) . ?
C36 H36C 0.9400 . ?
C37 C38 1.35(2) . ?
C37 H37 0.9400 . ?
C38 C39 1.49(2) . ?
C39 H39 0.9400 . ?
C40 C41 1.56(2) . ?
C40 H40A 0.9800 . ?
C40 H40B 0.9800 . ?
C41 H41A 0.9800 . ?
C41 H41B 0.9800 . ?
C42 C43 1.46(2) . ?
C42 H42 0.9400 . ?
C43 C44 1.41(2) . ?
C43 C48 1.44(2) . ?
C44 C45 1.28(2) . ?
C44 H44 0.9400 . ?
C45 C46 1.46(2) . ?
C45 H45 0.9400 . ?
C46 C47 1.336(19) . ?
C46 H46 0.9400 . ?
C47 C48 1.42(2) . ?
C47 H47 0.9400 . ?
C49 C50 1.391(18) . ?
C49 C54 1.433(18) . ?
C50 C51 1.358(19) . ?
C50 H50 0.9400 . ?
C51 C52 1.38(2) . ?
C51 H51 0.9400 . ?
C52 C53 1.35(2) . ?
C52 H52 0.9400 . ?
C53 C54 1.426(19) . ?
C53 H53 0.9400 . ?
C54 C55 1.40(2) . ?
C55 H55 0.9400 . ?
C56 C57 1.53(2) . ?
C56 H56A 0.9800 . ?
C56 H56B 0.9800 . ?
C57 H57A 0.9800 . ?
C57 H57B 0.9800 . ?
C58 C59 1.41(2) . ?
C58 H58 0.9400 . ?
C59 C64 1.39(2) . ?
C59 C60 1.40(2) . ?
C60 C61 1.42(3) . ?
C60 H60 0.9400 . ?
C61 C62 1.35(3) . ?
C61 H61 0.9400 . ?
C62 C63 1.39(2) . ?
C62 H62 0.9400 . ?
C63 C64 1.38(2) . ?
C63 H63 0.9400 . ?
C66 C77 1.56(2) . ?
C67 C68 1.504(17) . ?
C67 H67A 0.9800 . ?
C67 H67B 0.9800 . ?
C68 C69 1.499(17) . ?
C68 H68A 0.9800 . ?
C68 H68B 0.9800 . ?
C69 C70 1.556(15) . ?
C69 H69A 0.9800 . ?
C69 H69B 0.9800 . ?
C70 C71 1.522(19) . ?
C70 H70 0.9900 . ?
C74 C75 1.521(16) . ?
C74 H74A 0.9800 . ?
C74 H74B 0.9800 . ?
C75 C76 1.556(16) . ?
C75 H75A 0.9800 . ?
C75 H75B 0.9800 . ?
C76 C77 1.478(18) . ?
C76 H76A 0.9800 . ?
C76 H76B 0.9800 . ?
C77 H77 0.9900 . ?
